data_4105017
loop_
_publ_author_name
'Yasuhiro Ohki'
'Motosuke Imada'
'Ayuro Murata'
'Yusuke Sunada'
'Shun Ohta'
'Masaru Honda'
'Takahiro Sasamori'
'Norihiro Tokitoh'
'Motomi Katada'
'Kazuyuki Tatsumi'

_publ_section_title
;
 Synthesis, Structures, and Electronic Properties of [8Fe-7S] Cluster
 Complexes Modeling the Nitrogenase P-Cluster
;
_journal_name_full 'Journal of the American Chemical Society'
_journal_page_first 13168
_journal_page_last 13178
_journal_paper_doi 10.1021/ja9055036
_journal_volume 131
_journal_year 2009
_chemical_formula_moiety 'C52 H116 Fe8 N6 S11 Si8 '
_chemical_formula_sum 'C52 H116 Fe8 N6 S11 Si8'
_chemical_formula_weight 1849.65
_space_group_IT_number 14
_symmetry_cell_setting monoclinic
_symmetry_Int_Tables_number 14
_symmetry_space_group_name_Hall '-P 2yn'
_symmetry_space_group_name_H-M 'P 1 21/n 1'
_cell_angle_alpha 90.0000
_cell_angle_beta 93.707(15)
_cell_angle_gamma 90.0000
_cell_formula_units_Z 4
_cell_length_a 19.453(10)
_cell_length_b 21.971(7)
_cell_length_c 20.098(8)
_cell_measurement_reflns_used 592
_cell_measurement_temperature 173.1
_cell_measurement_theta_max 27.5
_cell_measurement_theta_min 3.0
_cell_volume 8572(6)
_computing_cell_refinement CrystalClear
_computing_data_collection CrystalClear
_computing_data_reduction CrystalStructure
_computing_publication_material 'CrystalStructure 3.8'
_computing_structure_refinement CRYSTALS
_computing_structure_solution SIR97
_diffrn_detector_area_resol_mean 7.31
_diffrn_measured_fraction_theta_full 0.981
_diffrn_measured_fraction_theta_max 0.981
_diffrn_measurement_device_type 'Rigaku Saturn'
_diffrn_measurement_method \w
_diffrn_radiation_type 'Mo K\a'
_diffrn_radiation_wavelength 0.71070
_diffrn_reflns_av_R_equivalents 0.037
_diffrn_reflns_limit_h_max 21
_diffrn_reflns_limit_h_min -25
_diffrn_reflns_limit_k_max 28
_diffrn_reflns_limit_k_min -28
_diffrn_reflns_limit_l_max 25
_diffrn_reflns_limit_l_min -26
_diffrn_reflns_number 69319
_diffrn_reflns_theta_full 27.48
_diffrn_reflns_theta_max 27.48
_exptl_absorpt_coefficient_mu 1.727
_exptl_absorpt_correction_T_max 0.917
_exptl_absorpt_correction_T_min 0.811
_exptl_absorpt_correction_type multi-scan
_exptl_absorpt_process_details 'Jacobson, R. (1998) Private communication'
_exptl_crystal_colour black
_exptl_crystal_density_diffrn 1.433
_exptl_crystal_description block
_exptl_crystal_F_000 3864.00
_exptl_crystal_size_max 0.30
_exptl_crystal_size_mid 0.20
_exptl_crystal_size_min 0.05
_refine_diff_density_max 2.73
_refine_diff_density_min -0.69
_refine_ls_extinction_method none
_refine_ls_goodness_of_fit_ref 0.920
_refine_ls_hydrogen_treatment refall
_refine_ls_number_parameters 882
_refine_ls_number_reflns 19294
_refine_ls_R_factor_gt 0.0494
_refine_ls_shift/su_max 0.0009
_refine_ls_structure_factor_coef Fsqd
_refine_ls_weighting_details 'w = 1/[0.0033Fo^2^ + 1.1000\s(Fo^2^)]/(4Fo^2^)'
_refine_ls_weighting_scheme calc
_refine_ls_wR_factor_ref 0.1573
_reflns_number_gt 15451
_reflns_number_total 19294
_reflns_threshold_expression F^2^>2.0\s(F^2^)
_cod_data_source_file ja9055036_si_002_08.cif
_cod_data_source_block '_Fe8S7(SBtp)2'
_cod_original_formula_sum 'C52 H116 Fe8 N6 S11 Si8 '
_cod_database_code 4105017

loop_
_symmetry_equiv_pos_site_id
_symmetry_equiv_pos_as_xyz
1 +X,+Y,+Z
2 1/2-X,1/2+Y,1/2-Z
3 -X,-Y,-Z
4 1/2+X,1/2-Y,1/2+Z

loop_
_atom_site_label
_atom_site_type_symbol
_atom_site_fract_x
_atom_site_fract_y
_atom_site_fract_z
_atom_site_U_iso_or_equiv
_atom_site_adp_type
_atom_site_occupancy
_atom_site_symmetry_multiplicity
_atom_site_calc_flag
_atom_site_refinement_flags
Fe(1) Fe 0.93711(2) 0.56330(2) 0.25576(3) 0.02739(12) Uani 1.00 1 d .
Fe(2) Fe 0.83262(2) 0.59210(2) 0.33881(2) 0.02376(11) Uani 1.00 1 d .
Fe(3) Fe 0.79932(2) 0.56993(2) 0.20726(2) 0.02263(11) Uani 1.00 1 d .
Fe(4) Fe 0.84139(2) 0.48011(2) 0.28736(2) 0.02627(12) Uani 1.00 1 d .
Fe(5) Fe 0.56260(2) 0.63473(2) 0.30120(2) 0.02760(12) Uani 1.00 1 d .
Fe(6) Fe 0.66257(2) 0.58965(2) 0.22480(2) 0.02376(11) Uani 1.00 1 d .
Fe(7) Fe 0.69577(2) 0.61748(2) 0.35581(2) 0.02382(11) Uani 1.00 1 d .
Fe(8) Fe 0.61838(2) 0.52365(2) 0.32433(2) 0.02520(12) Uani 1.00 1 d .
S(1) S 0.73654(4) 0.53127(3) 0.29805(4) 0.02178(18) Uani 1.00 1 d .
S(2) S 0.86964(4) 0.64589(4) 0.25062(4) 0.0279(2) Uani 1.00 1 d .
S(3) S 0.92162(4) 0.52480(4) 0.35864(5) 0.0311(2) Uani 1.00 1 d .
S(4) S 0.87913(4) 0.49782(4) 0.18499(4) 0.0286(2) Uani 1.00 1 d .
S(5) S 0.65789(5) 0.68350(4) 0.27306(4) 0.0291(2) Uani 1.00 1 d .
S(6) S 0.55384(4) 0.55266(4) 0.23237(5) 0.0308(2) Uani 1.00 1 d .
S(7) S 0.59530(4) 0.59402(4) 0.40276(4) 0.0294(2) Uani 1.00 1 d .
S(8) S 0.81233(5) 0.38019(4) 0.31323(5) 0.0350(2) Uani 1.00 1 d .
S(9) S 0.63435(5) 0.42269(4) 0.35278(6) 0.0376(2) Uani 1.00 1 d .
S(10) S 1.04934(5) 0.56127(5) 0.23936(6) 0.0421(2) Uani 1.00 1 d .
S(11) S 0.47444(5) 0.70066(4) 0.28986(5) 0.0321(2) Uani 1.00 1 d .
Si(1) Si 0.79249(5) 0.71222(5) 0.42922(5) 0.0312(2) Uani 1.00 1 d .
Si(2) Si 0.79135(5) 0.58537(5) 0.48715(5) 0.0316(2) Uani 1.00 1 d .
Si(3) Si 0.71148(5) 0.65144(5) 0.09478(5) 0.0317(2) Uani 1.00 1 d .
Si(4) Si 0.69442(6) 0.51430(5) 0.09623(5) 0.0331(2) Uani 1.00 1 d .
Si(5) Si 1.04726(7) 0.59181(6) 0.07480(6) 0.0432(3) Uani 1.00 1 d .
Si(6) Si 1.11511(6) 0.66021(7) 0.35365(6) 0.0490(3) Uani 1.00 1 d .
Si(7) Si 0.41899(6) 0.71371(5) 0.44245(6) 0.0393(2) Uani 1.00 1 d .
Si(8) Si 0.35932(6) 0.63941(6) 0.17628(6) 0.0446(3) Uani 1.00 1 d .
N(1) N 0.78352(14) 0.63255(13) 0.41509(13) 0.0254(6) Uani 1.00 1 d .
N(2) N 0.71606(15) 0.58222(13) 0.14090(13) 0.0260(6) Uani 1.00 1 d .
N(3) N 0.92638(19) 0.35120(15) 0.25140(17) 0.0396(9) Uani 1.00 1 d .
N(4) N 0.93563(17) 0.34563(15) 0.36528(16) 0.0342(8) Uani 1.00 1 d .
N(5) N 0.55010(17) 0.33459(15) 0.31409(16) 0.0374(8) Uani 1.00 1 d .
N(6) N 0.50137(18) 0.40748(17) 0.37837(17) 0.0421(9) Uani 1.00 1 d .
C(1) C 0.8131(2) 0.75518(18) 0.3538(2) 0.0433(11) Uani 1.00 1 d .
C(2) C 0.7105(2) 0.7449(2) 0.4576(2) 0.0479(12) Uani 1.00 1 d .
C(3) C 0.8648(2) 0.7299(2) 0.4924(2) 0.0572(14) Uani 1.00 1 d .
C(4) C 0.7604(2) 0.50627(19) 0.46957(19) 0.0385(10) Uani 1.00 1 d .
C(5) C 0.7379(2) 0.6150(2) 0.5539(2) 0.0522(13) Uani 1.00 1 d .
C(6) C 0.8825(2) 0.5796(2) 0.5227(2) 0.0492(12) Uani 1.00 1 d .
C(7) C 0.7454(2) 0.6417(2) 0.0109(2) 0.0491(12) Uani 1.00 1 d .
C(8) C 0.7625(2) 0.71468(19) 0.1342(2) 0.0431(11) Uani 1.00 1 d .
C(9) C 0.6201(2) 0.6786(2) 0.0834(2) 0.0480(12) Uani 1.00 1 d .
C(10) C 0.7610(2) 0.4921(2) 0.0375(2) 0.0519(13) Uani 1.00 1 d .
C(11) C 0.6098(2) 0.5229(2) 0.0471(2) 0.0473(12) Uani 1.00 1 d .
C(12) C 0.6846(2) 0.44805(18) 0.1531(2) 0.0406(10) Uani 1.00 1 d .
C(13) C 1.08680(18) 0.63012(18) 0.2117(2) 0.0341(9) Uani 1.00 1 d .
C(14) C 1.08943(19) 0.64084(19) 0.1430(2) 0.0363(9) Uani 1.00 1 d .
C(15) C 1.1255(2) 0.6927(2) 0.1241(2) 0.0426(11) Uani 1.00 1 d .
C(16) C 1.1578(2) 0.7316(2) 0.1697(2) 0.0502(12) Uani 1.00 1 d .
C(17) C 1.1554(2) 0.7187(2) 0.2375(2) 0.0433(11) Uani 1.00 1 d .
C(18) C 1.1199(2) 0.6687(2) 0.2606(2) 0.0424(11) Uani 1.00 1 d .
C(19) C 0.9529(2) 0.6100(2) 0.0696(2) 0.0515(13) Uani 1.00 1 d .
C(20) C 1.0838(3) 0.6139(2) -0.0059(2) 0.0634(16) Uani 1.00 1 d .
C(21) C 1.0656(3) 0.5099(2) 0.0859(3) 0.0713(18) Uani 1.00 1 d .
C(22) C 1.0300(2) 0.6884(3) 0.3767(2) 0.0673(17) Uani 1.00 1 d .
C(23) C 1.1301(3) 0.5820(3) 0.3880(3) 0.0762(19) Uani 1.00 1 d .
C(24) C 1.1838(3) 0.7095(3) 0.3941(3) 0.086(2) Uani 1.00 1 d .
C(25) C 0.40802(18) 0.65109(17) 0.31478(19) 0.0327(9) Uani 1.00 1 d .
C(26) C 0.39539(19) 0.64872(19) 0.38327(19) 0.0362(9) Uani 1.00 1 d .
C(27) C 0.3533(2) 0.6020(2) 0.4035(2) 0.0455(11) Uani 1.00 1 d .
C(28) C 0.3225(2) 0.5614(2) 0.3579(2) 0.0504(13) Uani 1.00 1 d .
C(29) C 0.3280(2) 0.5708(2) 0.2906(2) 0.0509(13) Uani 1.00 1 d .
C(30) C 0.3700(2) 0.61616(19) 0.2672(2) 0.0381(10) Uani 1.00 1 d .
C(31) C 0.3662(2) 0.7045(2) 0.5165(2) 0.0561(14) Uani 1.00 1 d .
C(32) C 0.5104(2) 0.7175(2) 0.4730(2) 0.0561(14) Uani 1.00 1 d .
C(33) C 0.3918(3) 0.7872(2) 0.4021(2) 0.0566(14) Uani 1.00 1 d .
C(34) C 0.3373(2) 0.7217(2) 0.1734(2) 0.0588(14) Uani 1.00 1 d .
C(35) C 0.2835(3) 0.5966(3) 0.1378(3) 0.0775(19) Uani 1.00 1 d .
C(36) C 0.4334(2) 0.6256(3) 0.1233(2) 0.0701(18) Uani 1.00 1 d .
C(37) C 0.89712(19) 0.35756(15) 0.30931(18) 0.0292(8) Uani 1.00 1 d .
C(38) C 0.8857(3) 0.3382(2) 0.1891(2) 0.0559(14) Uani 1.00 1 d .
C(39) C 0.9980(2) 0.3688(2) 0.2430(2) 0.0565(14) Uani 1.00 1 d .
C(40) C 0.9163(2) 0.3666(2) 0.4310(2) 0.0508(13) Uani 1.00 1 d .
C(41) C 0.9941(2) 0.3041(2) 0.3677(2) 0.0463(11) Uani 1.00 1 d .
C(42) C 0.55558(19) 0.38662(16) 0.34807(17) 0.0299(8) Uani 1.00 1 d .
C(43) C 0.5983(2) 0.3181(2) 0.2638(2) 0.0484(12) Uani 1.00 1 d .
C(44) C 0.5071(3) 0.2841(2) 0.3322(2) 0.0637(16) Uani 1.00 1 d .
C(45) C 0.4311(2) 0.3977(3) 0.3521(3) 0.089(2) Uani 1.00 1 d .
C(46) C 0.5075(3) 0.4518(2) 0.4323(2) 0.0638(16) Uani 1.00 1 d .
C(47) C 0.4804(7) 0.3970(7) 0.1213(7) 0.246(7) Uani 1.00 1 d .
C(48) C 0.4171(10) 0.3759(6) 0.1498(7) 0.248(9) Uani 1.00 1 d .
C(49) C 0.3604(6) 0.4143(6) 0.1636(6) 0.154(5) Uani 1.00 1 d .
C(50) C 0.2974(9) 0.3902(6) 0.1943(7) 0.185(7) Uani 1.00 1 d .
C(51) C 0.2407(9) 0.4249(8) 0.2100(12) 0.320(14) Uani 1.00 1 d .
C(52) C 0.1858(8) 0.4012(5) 0.2472(5) 0.171(5) Uani 1.00 1 d .
H(1) H 0.7341 0.7374 0.1634 0.052 Uiso 1.00 1 c R
H(2) H 0.7781 0.7415 0.0998 0.052 Uiso 1.00 1 c R
H(3) H 0.8021 0.6982 0.1600 0.053 Uiso 1.00 1 c R
H(4) H 0.5986 0.6616 0.0427 0.058 Uiso 1.00 1 c R
H(5) H 0.6194 0.7227 0.0808 0.058 Uiso 1.00 1 c R
H(6) H 0.5949 0.6655 0.1210 0.058 Uiso 1.00 1 c R
H(7) H 0.7287 0.4278 0.1610 0.049 Uiso 1.00 1 c R
H(8) H 0.6513 0.4197 0.1327 0.049 Uiso 1.00 1 c R
H(9) H 0.6687 0.4623 0.1952 0.049 Uiso 1.00 1 c R
H(10) H 0.7117 0.5036 0.4769 0.046 Uiso 1.00 1 c R
H(11) H 0.7859 0.4781 0.4990 0.046 Uiso 1.00 1 c R
H(12) H 0.7676 0.4960 0.4236 0.046 Uiso 1.00 1 c R
H(13) H 0.3453 0.5977 0.4504 0.055 Uiso 1.00 1 c R
H(14) H 0.8627 0.7575 0.3516 0.053 Uiso 1.00 1 c R
H(15) H 0.7943 0.7960 0.3559 0.053 Uiso 1.00 1 c R
H(16) H 0.7932 0.7346 0.3144 0.053 Uiso 1.00 1 c R
H(17) H 0.5812 0.3332 0.2205 0.060 Uiso 1.00 1 c R
H(18) H 0.6027 0.2741 0.2620 0.059 Uiso 1.00 1 c R
H(19) H 0.6431 0.3359 0.2758 0.060 Uiso 1.00 1 c R
H(20) H 0.9049 0.5454 0.5025 0.059 Uiso 1.00 1 c R
H(21) H 0.8828 0.5735 0.5705 0.059 Uiso 1.00 1 c R
H(22) H 0.9069 0.6168 0.5135 0.059 Uiso 1.00 1 c R
H(23) H 0.3230 0.7262 0.5087 0.068 Uiso 1.00 1 c R
H(24) H 0.3913 0.7209 0.5557 0.068 Uiso 1.00 1 c R
H(25) H 0.3569 0.6617 0.5233 0.068 Uiso 1.00 1 c R
H(26) H 0.9296 0.5832 0.0992 0.063 Uiso 1.00 1 c R
H(27) H 0.9341 0.6042 0.0242 0.063 Uiso 1.00 1 c R
H(28) H 0.9463 0.6519 0.0828 0.063 Uiso 1.00 1 c R
H(29) H 0.9361 0.4064 0.4402 0.061 Uiso 1.00 1 c R
H(30) H 0.9334 0.3381 0.4650 0.061 Uiso 1.00 1 c R
H(31) H 0.8665 0.3691 0.4311 0.061 Uiso 1.00 1 c R
H(32) H 0.4290 0.8031 0.3773 0.069 Uiso 1.00 1 c R
H(33) H 0.3805 0.8162 0.4360 0.069 Uiso 1.00 1 c R
H(34) H 0.3516 0.7803 0.3718 0.069 Uiso 1.00 1 c R
H(35) H 0.6816 0.7579 0.4192 0.059 Uiso 1.00 1 c R
H(36) H 0.7210 0.7796 0.4864 0.059 Uiso 1.00 1 c R
H(37) H 0.6866 0.7142 0.4820 0.059 Uiso 1.00 1 c R
H(38) H 0.8475 0.7305 0.5366 0.069 Uiso 1.00 1 c R
H(39) H 0.8842 0.7693 0.4827 0.069 Uiso 1.00 1 c R
H(40) H 0.9001 0.6989 0.4906 0.069 Uiso 1.00 1 c R
H(41) H 0.5134 0.4306 0.4746 0.079 Uiso 1.00 1 c R
H(42) H 0.4661 0.4765 0.4316 0.079 Uiso 1.00 1 c R
H(43) H 0.5471 0.4778 0.4268 0.079 Uiso 1.00 1 c R
H(44) H 0.9899 0.2768 0.3297 0.055 Uiso 1.00 1 c R
H(45) H 1.0365 0.3272 0.3665 0.055 Uiso 1.00 1 c R
H(46) H 0.9950 0.2805 0.4086 0.055 Uiso 1.00 1 c R
H(47) H 0.7650 0.6430 0.5821 0.063 Uiso 1.00 1 c R
H(48) H 0.7229 0.5813 0.5807 0.063 Uiso 1.00 1 c R
H(49) H 0.6979 0.6360 0.5337 0.063 Uiso 1.00 1 c R
H(50) H 0.5728 0.5102 0.0741 0.056 Uiso 1.00 1 c R
H(51) H 0.6096 0.4977 0.0074 0.056 Uiso 1.00 1 c R
H(52) H 0.6031 0.5651 0.0342 0.056 Uiso 1.00 1 c R
H(53) H 0.4634 0.6608 0.1249 0.084 Uiso 1.00 1 c R
H(54) H 0.4160 0.6184 0.0776 0.084 Uiso 1.00 1 c R
H(55) H 0.4589 0.5902 0.1398 0.084 Uiso 1.00 1 c R
H(56) H 0.7501 0.5107 -0.0056 0.062 Uiso 1.00 1 c R
H(57) H 0.7615 0.4482 0.0327 0.063 Uiso 1.00 1 c R
H(58) H 0.8059 0.5059 0.0550 0.062 Uiso 1.00 1 c R
H(59) H 1.1818 0.7674 0.1551 0.060 Uiso 1.00 1 c R
H(60) H 0.7944 0.6502 0.0136 0.059 Uiso 1.00 1 c R
H(61) H 0.7219 0.6695 -0.0203 0.059 Uiso 1.00 1 c R
H(62) H 0.7376 0.6001 -0.0042 0.060 Uiso 1.00 1 c R
H(63) H 0.5172 0.6940 0.5137 0.068 Uiso 1.00 1 c R
H(64) H 0.5232 0.7595 0.4818 0.068 Uiso 1.00 1 c R
H(65) H 0.5389 0.7008 0.4395 0.067 Uiso 1.00 1 c R
H(66) H 1.1277 0.7015 0.0770 0.052 Uiso 1.00 1 c R
H(67) H 0.3019 0.5451 0.2588 0.061 Uiso 1.00 1 c R
H(68) H 1.0332 0.7315 0.3869 0.081 Uiso 1.00 1 c R
H(69) H 1.0160 0.6664 0.4155 0.081 Uiso 1.00 1 c R
H(70) H 0.9962 0.6820 0.3397 0.081 Uiso 1.00 1 c R
H(71) H 1.1793 0.7455 0.2696 0.052 Uiso 1.00 1 c R
H(72) H 0.8817 0.2945 0.1831 0.067 Uiso 1.00 1 c R
H(73) H 0.9084 0.3557 0.1520 0.067 Uiso 1.00 1 c R
H(74) H 0.8402 0.3558 0.1910 0.067 Uiso 1.00 1 c R
H(75) H 0.2991 0.5582 0.1202 0.091 Uiso 1.00 1 c R
H(76) H 0.2614 0.6205 0.1018 0.091 Uiso 1.00 1 c R
H(77) H 0.2508 0.5888 0.1712 0.091 Uiso 1.00 1 c R
H(78) H 0.9995 0.3960 0.2052 0.070 Uiso 1.00 1 c R
H(79) H 0.4040 0.4341 0.3584 0.108 Uiso 1.00 1 c R
H(84) H 0.2877 0.7265 0.1721 0.071 Uiso 1.00 1 c R
H(85) H 0.3548 0.7397 0.1338 0.071 Uiso 1.00 1 c R
H(86) H 0.3581 0.7418 0.2127 0.071 Uiso 1.00 1 c R
H(87) H 1.1070 0.4995 0.0639 0.085 Uiso 1.00 1 c R
H(88) H 1.0271 0.4863 0.0666 0.086 Uiso 1.00 1 c R
H(89) H 1.0724 0.5008 0.1331 0.085 Uiso 1.00 1 c R
H(90) H 0.2972 0.5266 0.3733 0.061 Uiso 1.00 1 c R
H(91) H 1.0561 0.6461 -0.0269 0.077 Uiso 1.00 1 c R
H(92) H 1.0835 0.5788 -0.0352 0.077 Uiso 1.00 1 c R
H(93) H 1.1307 0.6281 0.0027 0.077 Uiso 1.00 1 c R
H(94) H 1.0865 0.5605 0.3880 0.091 Uiso 1.00 1 c R
H(95) H 1.1504 0.5847 0.4333 0.091 Uiso 1.00 1 c R
H(96) H 1.1611 0.5601 0.3606 0.091 Uiso 1.00 1 c R
H(97) H 1.2261 0.6864 0.4009 0.102 Uiso 1.00 1 c R
H(98) H 1.1695 0.7237 0.4367 0.101 Uiso 1.00 1 c R
H(99) H 1.1914 0.7441 0.3655 0.102 Uiso 1.00 1 c R
H(102) H 0.4305 0.3881 0.3050 0.108 Uiso 1.00 1 c R
H(103) H 0.1504 0.3838 0.2167 0.204 Uiso 1.00 1 c R
H(104) H 0.1662 0.4339 0.2723 0.204 Uiso 1.00 1 c R
H(105) H 0.2038 0.3699 0.2776 0.204 Uiso 1.00 1 c R
H(106) H 0.4751 0.3955 0.0730 0.287 Uiso 1.00 1 c R
H(107) H 0.5184 0.3711 0.1369 0.287 Uiso 1.00 1 c R
H(108) H 0.4896 0.4385 0.1355 0.287 Uiso 1.00 1 c R
H(109) H 0.2192 0.4388 0.1678 0.379 Uiso 1.00 1 c R
H(110) H 0.2591 0.4596 0.2351 0.379 Uiso 1.00 1 c R
H(111) H 0.3143 0.3713 0.2358 0.224 Uiso 1.00 1 c R
H(112) H 0.2792 0.3591 0.1637 0.224 Uiso 1.00 1 c R
H(113) H 0.3445 0.4328 0.1215 0.181 Uiso 1.00 1 c R
H(114) H 0.3793 0.4455 0.1936 0.181 Uiso 1.00 1 c R
H(115) H 0.4313 0.3564 0.1918 0.297 Uiso 1.00 1 c R
H(116) H 0.3979 0.3457 0.1187 0.297 Uiso 1.00 1 c R
H(117) H 0.4118 0.3640 0.3759 0.108 Uiso 1.00 1 c R
H(118) H 0.5292 0.2461 0.3216 0.078 Uiso 1.00 1 c R
H(119) H 0.5003 0.2855 0.3795 0.078 Uiso 1.00 1 c R
H(120) H 0.4629 0.2871 0.3071 0.078 Uiso 1.00 1 c R
H(121) H 1.0167 0.3892 0.2829 0.070 Uiso 1.00 1 c R
H(122) H 1.0250 0.3327 0.2353 0.070 Uiso 1.00 1 c R

loop_
_atom_site_aniso_label
_atom_site_aniso_U_11
_atom_site_aniso_U_22
_atom_site_aniso_U_33
_atom_site_aniso_U_12
_atom_site_aniso_U_13
_atom_site_aniso_U_23
Fe(1) 0.0209(2) 0.0289(2) 0.0332(2) -0.00152(18) 0.00801(19) -0.0005(2)
Fe(2) 0.0208(2) 0.0249(2) 0.0263(2) -0.00257(17) 0.00681(18) -0.00041(18)
Fe(3) 0.0228(2) 0.0199(2) 0.0258(2) 0.00006(17) 0.00569(18) 0.00125(17)
Fe(4) 0.0227(2) 0.0223(2) 0.0343(2) 0.00097(18) 0.00578(19) 0.00414(19)
Fe(5) 0.0236(2) 0.0264(2) 0.0332(2) 0.00376(18) 0.00467(19) -0.00033(19)
Fe(6) 0.0232(2) 0.0223(2) 0.0262(2) 0.00142(17) 0.00477(18) 0.00129(17)
Fe(7) 0.0211(2) 0.0243(2) 0.0265(2) -0.00093(17) 0.00537(18) -0.00142(18)
Fe(8) 0.0213(2) 0.0227(2) 0.0323(2) -0.00188(17) 0.00666(18) 0.00157(18)
S(1) 0.0190(3) 0.0210(3) 0.0259(3) -0.0007(2) 0.0056(2) 0.0017(2)
S(2) 0.0309(4) 0.0210(3) 0.0329(4) -0.0046(3) 0.0092(3) 0.0009(3)
S(3) 0.0233(4) 0.0359(4) 0.0341(4) 0.0007(3) 0.0029(3) 0.0047(3)
S(4) 0.0278(4) 0.0243(4) 0.0344(4) 0.0017(3) 0.0084(3) -0.0034(3)
S(5) 0.0317(4) 0.0211(3) 0.0352(4) 0.0005(3) 0.0070(3) 0.0014(3)
S(6) 0.0233(4) 0.0319(4) 0.0368(4) 0.0002(3) 0.0001(3) -0.0040(3)
S(7) 0.0259(4) 0.0317(4) 0.0316(4) 0.0008(3) 0.0107(3) 0.0002(3)
S(8) 0.0256(4) 0.0272(4) 0.0527(5) -0.0012(3) 0.0054(3) 0.0103(3)
S(9) 0.0260(4) 0.0249(4) 0.0623(6) -0.0030(3) 0.0060(4) 0.0063(4)
S(10) 0.0297(4) 0.0397(5) 0.0581(6) 0.0006(3) 0.0122(4) 0.0112(4)
S(11) 0.0268(4) 0.0332(4) 0.0371(4) 0.0050(3) 0.0086(3) 0.0037(3)
Si(1) 0.0296(4) 0.0307(5) 0.0342(5) -0.0050(3) 0.0082(3) -0.0089(4)
Si(2) 0.0302(5) 0.0405(5) 0.0246(4) -0.0052(4) 0.0046(3) 0.0016(3)
Si(3) 0.0318(5) 0.0321(5) 0.0317(5) 0.0039(4) 0.0064(3) 0.0104(4)
Si(4) 0.0386(5) 0.0318(5) 0.0288(4) 0.0018(4) 0.0004(4) -0.0052(3)
Si(5) 0.0451(6) 0.0425(6) 0.0432(6) 0.0033(5) 0.0117(5) 0.0005(4)
Si(6) 0.0377(6) 0.0614(8) 0.0471(6) 0.0016(5) -0.0043(5) 0.0051(5)
Si(7) 0.0417(6) 0.0410(6) 0.0366(5) 0.0089(4) 0.0127(4) 0.0000(4)
Si(8) 0.0335(5) 0.0595(7) 0.0405(6) 0.0066(5) -0.0008(4) -0.0001(5)
N(1) 0.0230(13) 0.0297(14) 0.0240(13) -0.0054(10) 0.0049(10) -0.0024(10)
N(2) 0.0300(14) 0.0265(14) 0.0222(13) 0.0015(11) 0.0073(10) 0.0027(10)
N(3) 0.0492(19) 0.0289(16) 0.0421(18) 0.0041(14) 0.0131(15) 0.0015(13)
N(4) 0.0357(16) 0.0304(15) 0.0362(16) 0.0051(12) -0.0000(12) -0.0006(12)
N(5) 0.0381(17) 0.0357(17) 0.0401(17) -0.0075(13) 0.0163(13) -0.0039(13)
N(6) 0.0365(17) 0.051(2) 0.0410(18) -0.0137(15) 0.0209(14) -0.0170(15)
C(1) 0.058(2) 0.0259(18) 0.049(2) -0.0116(17) 0.022(2) -0.0022(16)
C(2) 0.051(2) 0.044(2) 0.051(2) 0.0050(19) 0.023(2) -0.0044(19)
C(3) 0.057(2) 0.052(2) 0.062(2) -0.015(2) -0.002(2) -0.020(2)
C(4) 0.041(2) 0.040(2) 0.0342(19) -0.0049(16) -0.0017(15) 0.0109(16)
C(5) 0.059(2) 0.066(3) 0.034(2) -0.005(2) 0.0148(19) -0.002(2)
C(6) 0.043(2) 0.064(3) 0.040(2) -0.009(2) -0.0087(18) 0.004(2)
C(7) 0.051(2) 0.061(2) 0.036(2) 0.004(2) 0.0087(18) 0.0089(19)
C(8) 0.050(2) 0.033(2) 0.048(2) -0.0018(17) 0.0078(18) 0.0135(17)
C(9) 0.035(2) 0.051(2) 0.059(2) 0.0118(18) 0.0068(18) 0.018(2)
C(10) 0.062(2) 0.051(2) 0.043(2) 0.008(2) 0.005(2) -0.014(2)
C(11) 0.044(2) 0.056(2) 0.040(2) 0.0010(19) -0.0117(17) -0.0022(19)
C(12) 0.051(2) 0.0257(18) 0.045(2) -0.0020(16) -0.0019(17) -0.0064(15)
C(13) 0.0212(16) 0.0348(19) 0.047(2) 0.0033(13) 0.0081(14) 0.0066(16)
C(14) 0.0255(17) 0.040(2) 0.044(2) 0.0053(14) 0.0080(15) 0.0018(16)
C(15) 0.033(2) 0.046(2) 0.050(2) 0.0060(17) 0.0107(17) 0.0081(18)
C(16) 0.037(2) 0.041(2) 0.073(3) -0.0028(18) 0.008(2) 0.012(2)
C(17) 0.0307(19) 0.041(2) 0.058(2) -0.0038(16) 0.0040(17) 0.0011(19)
C(18) 0.035(2) 0.040(2) 0.052(2) 0.0036(16) 0.0025(17) 0.0053(18)
C(19) 0.040(2) 0.061(2) 0.055(2) 0.000(2) 0.0123(19) 0.011(2)
C(20) 0.077(3) 0.069(3) 0.047(2) 0.003(2) 0.026(2) 0.002(2)
C(21) 0.092(4) 0.042(2) 0.079(3) 0.006(2) -0.001(3) -0.005(2)
C(22) 0.051(2) 0.094(4) 0.057(3) 0.012(2) 0.003(2) 0.002(2)
C(23) 0.075(3) 0.081(4) 0.070(3) 0.010(3) -0.010(3) 0.023(3)
C(24) 0.063(3) 0.122(6) 0.069(3) -0.018(3) -0.021(2) -0.006(3)
C(25) 0.0260(16) 0.0329(18) 0.0400(19) 0.0083(14) 0.0088(14) 0.0051(15)
C(26) 0.0312(18) 0.042(2) 0.0365(19) 0.0101(15) 0.0116(15) 0.0049(16)
C(27) 0.047(2) 0.045(2) 0.046(2) 0.0003(19) 0.0153(19) 0.0073(18)
C(28) 0.042(2) 0.047(2) 0.063(2) -0.0100(19) 0.012(2) 0.007(2)
C(29) 0.047(2) 0.045(2) 0.061(2) -0.0047(19) 0.004(2) -0.003(2)
C(30) 0.0313(19) 0.042(2) 0.042(2) 0.0063(15) 0.0050(15) -0.0009(16)
C(31) 0.059(2) 0.069(3) 0.042(2) 0.010(2) 0.016(2) 0.001(2)
C(32) 0.056(2) 0.056(2) 0.056(2) 0.006(2) 0.005(2) -0.019(2)
C(33) 0.077(3) 0.047(2) 0.049(2) 0.019(2) 0.022(2) 0.003(2)
C(34) 0.048(2) 0.060(3) 0.068(3) 0.011(2) 0.001(2) 0.018(2)
C(35) 0.071(3) 0.085(4) 0.071(3) 0.002(3) -0.035(3) -0.016(3)
C(36) 0.055(3) 0.117(5) 0.038(2) 0.029(3) 0.006(2) 0.010(2)
C(37) 0.0321(17) 0.0195(15) 0.0365(18) 0.0017(12) 0.0062(14) -0.0008(13)
C(38) 0.109(4) 0.027(2) 0.031(2) -0.001(2) 0.003(2) -0.0007(16)
C(39) 0.054(2) 0.043(2) 0.077(3) 0.008(2) 0.036(2) 0.008(2)
C(40) 0.069(3) 0.048(2) 0.035(2) 0.008(2) -0.003(2) -0.0007(18)
C(41) 0.037(2) 0.040(2) 0.060(2) 0.0074(17) -0.0072(18) 0.0008(19)
C(42) 0.0318(17) 0.0299(17) 0.0286(16) -0.0041(13) 0.0076(13) 0.0026(13)
C(43) 0.054(2) 0.037(2) 0.057(2) 0.0040(19) 0.025(2) -0.0040(19)
C(44) 0.078(3) 0.054(3) 0.061(3) -0.041(2) 0.025(2) -0.020(2)
C(45) 0.035(2) 0.120(5) 0.116(5) -0.018(3) 0.028(2) -0.060(4)
C(46) 0.081(3) 0.056(2) 0.059(2) -0.030(2) 0.045(2) -0.026(2)
C(47) 0.191(12) 0.289(19) 0.237(15) -0.149(13) -0.139(11) 0.168(14)
C(48) 0.45(3) 0.146(13) 0.151(12) 0.129(17) 0.017(16) 0.012(9)
C(49) 0.149(10) 0.172(12) 0.132(9) -0.008(9) -0.067(7) -0.002(8)
C(50) 0.27(2) 0.130(11) 0.158(11) 0.034(12) 0.068(12) 0.002(9)
C(51) 0.25(2) 0.147(16) 0.55(4) -0.060(16) -0.07(2) -0.06(2)
C(52) 0.228(15) 0.143(11) 0.138(9) -0.078(10) -0.011(9) -0.003(8)

loop_
_atom_type_symbol
_atom_type_description
_atom_type_scat_dispersion_real
_atom_type_scat_dispersion_imag
_atom_type_scat_source
C C 0.003 0.002
;
International Tables for Crystallography
(1992, Vol. C, Tables 4.2.6.8 and 6.1.1.4)
;
H H 0.000 0.000
;
International Tables for Crystallography
(1992, Vol. C, Table 6.1.1.4)
;
Fe Fe 0.346 0.844
;
International Tables for Crystallography
(1992, Vol. C, Tables 4.2.6.8 and 6.1.1.4)
;
S S 0.125 0.123
;
International Tables for Crystallography
(1992, Vol. C, Tables 4.2.6.8 and 6.1.1.4)
;
N N 0.006 0.003
;
International Tables for Crystallography
(1992, Vol. C, Tables 4.2.6.8 and 6.1.1.4)
;
Si Si 0.082 0.070
;
International Tables for Crystallography
(1992, Vol. C, Tables 4.2.6.8 and 6.1.1.4)
;

loop_
_geom_angle_atom_site_label_1
_geom_angle_atom_site_label_2
_geom_angle_atom_site_label_3
_geom_angle
_geom_angle_publ_flag
Fe(2) Fe(1) Fe(3) 58.449(14) yes
Fe(2) Fe(1) Fe(4) 58.288(15) yes
Fe(2) Fe(1) S(2) 52.76(2) yes
Fe(2) Fe(1) S(3) 52.72(2) yes
Fe(2) Fe(1) S(4) 99.62(2) yes
Fe(2) Fe(1) S(10) 148.52(3) yes
Fe(3) Fe(1) Fe(4) 57.306(14) yes
Fe(3) Fe(1) S(2) 52.81(2) yes
Fe(3) Fe(1) S(3) 98.98(2) yes
Fe(3) Fe(1) S(4) 52.31(2) yes
Fe(3) Fe(1) S(10) 151.09(4) yes
Fe(4) Fe(1) S(2) 98.49(2) yes
Fe(4) Fe(1) S(3) 53.34(2) yes
Fe(4) Fe(1) S(4) 53.09(2) yes
Fe(4) Fe(1) S(10) 135.60(3) yes
S(2) Fe(1) S(3) 103.41(3) yes
S(2) Fe(1) S(4) 102.63(3) yes
S(2) Fe(1) S(10) 125.90(4) yes
S(3) Fe(1) S(4) 104.15(3) yes
S(3) Fe(1) S(10) 108.41(4) yes
S(4) Fe(1) S(10) 110.25(4) yes
Fe(1) Fe(2) Fe(3) 60.978(15) yes
Fe(1) Fe(2) Fe(4) 59.522(15) yes
Fe(1) Fe(2) Fe(7) 150.05(2) yes
Fe(1) Fe(2) S(1) 104.57(2) yes
Fe(1) Fe(2) S(2) 51.23(2) yes
Fe(1) Fe(2) S(3) 52.07(2) yes
Fe(1) Fe(2) N(1) 159.34(7) yes
Fe(3) Fe(2) Fe(4) 58.557(15) yes
Fe(3) Fe(2) Fe(7) 89.171(16) yes
Fe(3) Fe(2) S(1) 55.80(2) yes
Fe(3) Fe(2) S(2) 53.63(2) yes
Fe(3) Fe(2) S(3) 100.54(3) yes
Fe(3) Fe(2) N(1) 134.97(7) yes
Fe(4) Fe(2) Fe(7) 108.607(18) yes
Fe(4) Fe(2) S(1) 54.83(2) yes
Fe(4) Fe(2) S(2) 98.31(2) yes
Fe(4) Fe(2) S(3) 53.72(2) yes
Fe(4) Fe(2) N(1) 136.71(8) yes
Fe(7) Fe(2) S(1) 54.47(2) yes
Fe(7) Fe(2) S(2) 110.25(2) yes
Fe(7) Fe(2) S(3) 146.28(3) yes
Fe(7) Fe(2) N(1) 47.46(7) yes
S(1) Fe(2) S(2) 107.52(3) yes
S(1) Fe(2) S(3) 105.25(3) yes
S(1) Fe(2) N(1) 96.09(7) yes
S(2) Fe(2) S(3) 101.31(3) yes
S(2) Fe(2) N(1) 122.60(8) yes
S(3) Fe(2) N(1) 122.03(7) yes
Fe(1) Fe(3) Fe(2) 60.573(16) yes
Fe(1) Fe(3) Fe(4) 59.779(15) yes
Fe(1) Fe(3) Fe(6) 151.65(2) yes
Fe(1) Fe(3) S(1) 103.80(2) yes
Fe(1) Fe(3) S(2) 51.01(2) yes
Fe(1) Fe(3) S(4) 51.93(2) yes
Fe(1) Fe(3) N(2) 159.02(8) yes
Fe(2) Fe(3) Fe(4) 59.847(15) yes
Fe(2) Fe(3) Fe(6) 91.076(17) yes
Fe(2) Fe(3) S(1) 55.24(2) yes
Fe(2) Fe(3) S(2) 53.33(2) yes
Fe(2) Fe(3) S(4) 101.09(2) yes
Fe(2) Fe(3) N(2) 137.44(8) yes
Fe(4) Fe(3) Fe(6) 107.736(18) yes
Fe(4) Fe(3) S(1) 55.17(2) yes
Fe(4) Fe(3) S(2) 99.11(2) yes
Fe(4) Fe(3) S(4) 54.09(2) yes
Fe(4) Fe(3) N(2) 134.08(8) yes
Fe(6) Fe(3) S(1) 54.25(2) yes
Fe(6) Fe(3) S(2) 113.34(2) yes
Fe(6) Fe(3) S(4) 144.40(2) yes
Fe(6) Fe(3) N(2) 47.90(7) yes
S(1) Fe(3) S(2) 106.69(3) yes
S(1) Fe(3) S(4) 106.72(3) yes
S(1) Fe(3) N(2) 96.96(8) yes
S(2) Fe(3) S(4) 100.54(3) yes
S(2) Fe(3) N(2) 125.34(8) yes
S(4) Fe(3) N(2) 118.88(8) yes
Fe(1) Fe(4) Fe(2) 62.189(16) yes
Fe(1) Fe(4) Fe(3) 62.915(16) yes
Fe(1) Fe(4) S(1) 108.17(2) yes
Fe(1) Fe(4) S(3) 53.33(2) yes
Fe(1) Fe(4) S(4) 53.38(2) yes
Fe(1) Fe(4) S(8) 149.93(3) yes
Fe(2) Fe(4) Fe(3) 61.596(15) yes
Fe(2) Fe(4) S(1) 56.51(2) yes
Fe(2) Fe(4) S(3) 54.41(2) yes
Fe(2) Fe(4) S(4) 103.04(2) yes
Fe(2) Fe(4) S(8) 139.08(3) yes
Fe(3) Fe(4) S(1) 57.47(2) yes
Fe(3) Fe(4) S(3) 103.55(2) yes
Fe(3) Fe(4) S(4) 54.80(2) yes
Fe(3) Fe(4) S(8) 140.18(3) yes
S(1) Fe(4) S(3) 107.48(3) yes
S(1) Fe(4) S(4) 109.59(3) yes
S(1) Fe(4) S(8) 101.85(3) yes
S(3) Fe(4) S(4) 104.42(3) yes
S(3) Fe(4) S(8) 115.62(3) yes
S(4) Fe(4) S(8) 117.51(3) yes
Fe(6) Fe(5) Fe(7) 59.581(14) yes
Fe(6) Fe(5) Fe(8) 58.507(15) yes
Fe(6) Fe(5) S(5) 53.40(2) yes
Fe(6) Fe(5) S(6) 53.13(2) yes
Fe(6) Fe(5) S(7) 101.11(2) yes
Fe(6) Fe(5) S(11) 137.86(3) yes
Fe(7) Fe(5) Fe(8) 56.867(14) yes
Fe(7) Fe(5) S(5) 53.10(2) yes
Fe(7) Fe(5) S(6) 99.43(2) yes
Fe(7) Fe(5) S(7) 52.63(2) yes
Fe(7) Fe(5) S(11) 144.70(3) yes
Fe(8) Fe(5) S(5) 98.38(2) yes
Fe(8) Fe(5) S(6) 53.19(2) yes
Fe(8) Fe(5) S(7) 53.53(2) yes
Fe(8) Fe(5) S(11) 153.74(3) yes
S(5) Fe(5) S(6) 104.84(3) yes
S(5) Fe(5) S(7) 103.04(3) yes
S(5) Fe(5) S(11) 107.71(3) yes
S(6) Fe(5) S(7) 103.84(3) yes
S(6) Fe(5) S(11) 115.05(3) yes
S(7) Fe(5) S(11) 120.72(3) yes
Fe(3) Fe(6) Fe(5) 149.242(19) yes
Fe(3) Fe(6) Fe(7) 89.337(16) yes
Fe(3) Fe(6) Fe(8) 111.988(18) yes
Fe(3) Fe(6) S(1) 55.84(2) yes
Fe(3) Fe(6) S(5) 105.26(2) yes
Fe(3) Fe(6) S(6) 149.84(3) yes
Fe(3) Fe(6) N(2) 48.03(7) yes
Fe(5) Fe(6) Fe(7) 60.818(14) yes
Fe(5) Fe(6) Fe(8) 59.978(15) yes
Fe(5) Fe(6) S(1) 105.79(2) yes
Fe(5) Fe(6) S(5) 52.13(2) yes
Fe(5) Fe(6) S(6) 52.87(2) yes
Fe(5) Fe(6) N(2) 155.32(8) yes
Fe(7) Fe(6) Fe(8) 57.728(14) yes
Fe(7) Fe(6) S(1) 55.07(2) yes
Fe(7) Fe(6) S(5) 53.38(2) yes
Fe(7) Fe(6) S(6) 100.22(3) yes
Fe(7) Fe(6) N(2) 135.21(7) yes
Fe(8) Fe(6) S(1) 56.62(2) yes
Fe(8) Fe(6) S(5) 98.59(2) yes
Fe(8) Fe(6) S(6) 53.76(2) yes
Fe(8) Fe(6) N(2) 141.60(8) yes
S(1) Fe(6) S(5) 105.33(3) yes
S(1) Fe(6) S(6) 107.12(3) yes
S(1) Fe(6) N(2) 98.53(8) yes
S(5) Fe(6) S(6) 103.35(3) yes
S(5) Fe(6) N(2) 117.32(8) yes
S(6) Fe(6) N(2) 123.39(8) yes
Fe(2) Fe(7) Fe(5) 149.49(2) yes
Fe(2) Fe(7) Fe(6) 90.302(16) yes
Fe(2) Fe(7) Fe(8) 110.880(19) yes
Fe(2) Fe(7) S(1) 54.96(2) yes
Fe(2) Fe(7) S(5) 107.77(2) yes
Fe(2) Fe(7) S(7) 149.64(2) yes
Fe(2) Fe(7) N(1) 47.92(7) yes
Fe(5) Fe(7) Fe(6) 59.601(14) yes
Fe(5) Fe(7) Fe(8) 60.128(15) yes
Fe(5) Fe(7) S(1) 104.33(2) yes
Fe(5) Fe(7) S(5) 51.55(2) yes
Fe(5) Fe(7) S(7) 52.54(2) yes
Fe(5) Fe(7) N(1) 158.72(8) yes
Fe(6) Fe(7) Fe(8) 59.572(15) yes
Fe(6) Fe(7) S(1) 54.54(2) yes
Fe(6) Fe(7) S(5) 53.07(2) yes
Fe(6) Fe(7) S(7) 101.06(2) yes
Fe(6) Fe(7) N(1) 137.08(7) yes
Fe(8) Fe(7) S(1) 57.21(2) yes
Fe(8) Fe(7) S(5) 99.84(2) yes
Fe(8) Fe(7) S(7) 54.93(2) yes
Fe(8) Fe(7) N(1) 135.80(8) yes
S(1) Fe(7) S(5) 104.53(3) yes
S(1) Fe(7) S(7) 110.03(3) yes
S(1) Fe(7) N(1) 96.94(8) yes
S(5) Fe(7) S(7) 101.48(3) yes
S(5) Fe(7) N(1) 122.51(8) yes
S(7) Fe(7) N(1) 120.03(8) yes
Fe(5) Fe(8) Fe(6) 61.515(15) yes
Fe(5) Fe(8) Fe(7) 63.004(15) yes
Fe(5) Fe(8) S(1) 106.23(2) yes
Fe(5) Fe(8) S(6) 53.68(2) yes
Fe(5) Fe(8) S(7) 53.79(2) yes
Fe(5) Fe(8) S(9) 163.42(3) yes
Fe(6) Fe(8) Fe(7) 62.700(15) yes
Fe(6) Fe(8) S(1) 55.58(2) yes
Fe(6) Fe(8) S(6) 54.53(2) yes
Fe(6) Fe(8) S(7) 103.81(2) yes
Fe(6) Fe(8) S(9) 131.78(3) yes
Fe(7) Fe(8) S(1) 56.72(2) yes
Fe(7) Fe(8) S(6) 104.91(2) yes
Fe(7) Fe(8) S(7) 55.29(2) yes
Fe(7) Fe(8) S(9) 129.35(3) yes
S(1) Fe(8) S(6) 106.87(3) yes
S(1) Fe(8) S(7) 109.90(3) yes
S(1) Fe(8) S(9) 90.35(3) yes
S(6) Fe(8) S(7) 104.55(3) yes
S(6) Fe(8) S(9) 122.22(3) yes
S(7) Fe(8) S(9) 120.77(4) yes
Fe(2) S(1) Fe(3) 68.96(2) yes
Fe(2) S(1) Fe(4) 68.66(2) yes
Fe(2) S(1) Fe(6) 109.83(3) yes
Fe(2) S(1) Fe(7) 70.57(2) yes
Fe(2) S(1) Fe(8) 134.49(3) yes
Fe(3) S(1) Fe(4) 67.35(2) yes
Fe(3) S(1) Fe(6) 69.91(2) yes
Fe(3) S(1) Fe(7) 106.79(2) yes
Fe(3) S(1) Fe(8) 136.89(3) yes
Fe(4) S(1) Fe(6) 134.27(3) yes
Fe(4) S(1) Fe(7) 137.93(3) yes
Fe(4) S(1) Fe(8) 146.79(3) yes
Fe(6) S(1) Fe(7) 70.40(2) yes
Fe(6) S(1) Fe(8) 67.80(2) yes
Fe(7) S(1) Fe(8) 66.07(2) yes
Fe(1) S(2) Fe(2) 76.00(3) yes
Fe(1) S(2) Fe(3) 76.18(3) yes
Fe(2) S(2) Fe(3) 73.04(2) yes
Fe(1) S(3) Fe(2) 75.21(3) yes
Fe(1) S(3) Fe(4) 73.34(3) yes
Fe(2) S(3) Fe(4) 71.87(2) yes
Fe(1) S(4) Fe(3) 75.76(3) yes
Fe(1) S(4) Fe(4) 73.54(2) yes
Fe(3) S(4) Fe(4) 71.11(2) yes
Fe(5) S(5) Fe(6) 74.47(3) yes
Fe(5) S(5) Fe(7) 75.35(3) yes
Fe(6) S(5) Fe(7) 73.56(3) yes
Fe(5) S(6) Fe(6) 74.00(2) yes
Fe(5) S(6) Fe(8) 73.13(3) yes
Fe(6) S(6) Fe(8) 71.71(2) yes
Fe(5) S(7) Fe(7) 74.83(2) yes
Fe(5) S(7) Fe(8) 72.69(2) yes
Fe(7) S(7) Fe(8) 69.78(2) yes
Fe(4) S(8) C(37) 90.85(11) yes
Fe(8) S(9) C(42) 108.89(12) yes
Fe(1) S(10) C(13) 116.93(12) yes
Fe(5) S(11) C(25) 98.04(12) yes
N(1) Si(1) C(1) 113.26(16) yes
N(1) Si(1) C(2) 110.46(17) yes
N(1) Si(1) C(3) 111.90(18) yes
C(1) Si(1) C(2) 106.7(2) yes
C(1) Si(1) C(3) 104.9(2) yes
C(2) Si(1) C(3) 109.3(2) yes
N(1) Si(2) C(4) 112.27(15) yes
N(1) Si(2) C(5) 111.08(18) yes
N(1) Si(2) C(6) 112.28(17) yes
C(4) Si(2) C(5) 105.8(2) yes
C(4) Si(2) C(6) 107.1(2) yes
C(5) Si(2) C(6) 107.9(2) yes
N(2) Si(3) C(7) 111.35(19) yes
N(2) Si(3) C(8) 114.21(16) yes
N(2) Si(3) C(9) 110.49(18) yes
C(7) Si(3) C(8) 105.2(2) yes
C(7) Si(3) C(9) 108.4(2) yes
C(8) Si(3) C(9) 106.9(2) yes
N(2) Si(4) C(10) 112.72(18) yes
N(2) Si(4) C(11) 110.68(18) yes
N(2) Si(4) C(12) 112.03(16) yes
C(10) Si(4) C(11) 108.3(2) yes
C(10) Si(4) C(12) 106.6(2) yes
C(11) Si(4) C(12) 106.2(2) yes
C(14) Si(5) C(19) 107.3(2) yes
C(14) Si(5) C(20) 108.0(2) yes
C(14) Si(5) C(21) 113.4(2) yes
C(19) Si(5) C(20) 108.7(2) yes
C(19) Si(5) C(21) 113.3(2) yes
C(20) Si(5) C(21) 106.0(2) yes
C(18) Si(6) C(22) 108.4(2) yes
C(18) Si(6) C(23) 116.2(2) yes
C(18) Si(6) C(24) 107.1(2) yes
C(22) Si(6) C(23) 109.6(2) yes
C(22) Si(6) C(24) 108.9(2) yes
C(23) Si(6) C(24) 106.4(3) yes
C(26) Si(7) C(31) 107.1(2) yes
C(26) Si(7) C(32) 115.5(2) yes
C(26) Si(7) C(33) 109.15(19) yes
C(31) Si(7) C(32) 107.9(2) yes
C(31) Si(7) C(33) 106.5(2) yes
C(32) Si(7) C(33) 110.2(2) yes
C(30) Si(8) C(34) 107.6(2) yes
C(30) Si(8) C(35) 107.3(2) yes
C(30) Si(8) C(36) 117.7(2) yes
C(34) Si(8) C(35) 107.6(2) yes
C(34) Si(8) C(36) 108.9(2) yes
C(35) Si(8) C(36) 107.3(2) yes
Fe(2) N(1) Fe(7) 84.62(9) yes
Fe(2) N(1) Si(1) 119.85(14) yes
Fe(2) N(1) Si(2) 109.57(14) yes
Fe(7) N(1) Si(1) 108.77(13) yes
Fe(7) N(1) Si(2) 113.84(14) yes
Si(1) N(1) Si(2) 116.14(15) yes
Fe(3) N(2) Fe(6) 84.07(9) yes
Fe(3) N(2) Si(3) 117.55(15) yes
Fe(3) N(2) Si(4) 111.69(14) yes
Fe(6) N(2) Si(3) 110.50(14) yes
Fe(6) N(2) Si(4) 111.53(14) yes
Si(3) N(2) Si(4) 116.86(14) yes
C(37) N(3) C(38) 121.9(3) yes
C(37) N(3) C(39) 122.3(3) yes
C(38) N(3) C(39) 114.7(3) yes
C(37) N(4) C(40) 122.2(3) yes
C(37) N(4) C(41) 123.0(3) yes
C(40) N(4) C(41) 114.2(3) yes
C(42) N(5) C(43) 122.1(3) yes
C(42) N(5) C(44) 123.8(3) yes
C(43) N(5) C(44) 112.8(3) yes
C(42) N(6) C(45) 122.6(4) yes
C(42) N(6) C(46) 122.8(3) yes
C(45) N(6) C(46) 113.6(4) yes
S(10) C(13) C(14) 119.4(2) yes
S(10) C(13) C(18) 117.8(3) yes
C(14) C(13) C(18) 122.5(3) yes
Si(5) C(14) C(13) 125.2(3) yes
Si(5) C(14) C(15) 117.9(3) yes
C(13) C(14) C(15) 116.9(3) yes
C(14) C(15) C(16) 122.6(4) yes
C(15) C(16) C(17) 118.8(4) yes
C(16) C(17) C(18) 122.3(4) yes
Si(6) C(18) C(13) 125.3(3) yes
Si(6) C(18) C(17) 117.8(3) yes
C(13) C(18) C(17) 116.8(3) yes
S(11) C(25) C(26) 118.0(2) yes
S(11) C(25) C(30) 120.2(2) yes
C(26) C(25) C(30) 121.8(3) yes
Si(7) C(26) C(25) 122.2(2) yes
Si(7) C(26) C(27) 119.8(3) yes
C(25) C(26) C(27) 117.0(3) yes
C(26) C(27) C(28) 121.3(4) yes
C(27) C(28) C(29) 119.6(4) yes
C(28) C(29) C(30) 121.6(4) yes
Si(8) C(30) C(25) 122.0(3) yes
Si(8) C(30) C(29) 119.3(3) yes
C(25) C(30) C(29) 117.3(3) yes
S(8) C(37) N(3) 122.1(2) yes
S(8) C(37) N(4) 120.2(2) yes
N(3) C(37) N(4) 117.8(3) yes
S(9) C(42) N(5) 117.7(2) yes
S(9) C(42) N(6) 123.0(2) yes
N(5) C(42) N(6) 119.3(3) yes
C(47) C(48) C(49) 124.6(13) yes
C(48) C(49) C(50) 122.1(12) yes
C(49) C(50) C(51) 125.2(13) yes
C(50) C(51) C(52) 122.9(15) yes
Si(1) C(1) H(14) 109.4 no
Si(1) C(1) H(15) 109.5 no
Si(1) C(1) H(16) 109.5 no
H(14) C(1) H(15) 109.5 no
H(14) C(1) H(16) 109.5 no
H(15) C(1) H(16) 109.5 no
Si(1) C(2) H(35) 109.4 no
Si(1) C(2) H(36) 109.5 no
Si(1) C(2) H(37) 109.5 no
H(35) C(2) H(36) 109.5 no
H(35) C(2) H(37) 109.5 no
H(36) C(2) H(37) 109.5 no
Si(1) C(3) H(38) 109.5 no
Si(1) C(3) H(39) 109.5 no
Si(1) C(3) H(40) 109.4 no
H(38) C(3) H(39) 109.5 no
H(38) C(3) H(40) 109.5 no
H(39) C(3) H(40) 109.5 no
Si(2) C(4) H(10) 109.5 no
Si(2) C(4) H(11) 109.5 no
Si(2) C(4) H(12) 109.5 no
H(10) C(4) H(11) 109.5 no
H(10) C(4) H(12) 109.5 no
H(11) C(4) H(12) 109.5 no
Si(2) C(5) H(47) 109.5 no
Si(2) C(5) H(48) 109.5 no
Si(2) C(5) H(49) 109.5 no
H(47) C(5) H(48) 109.5 no
H(47) C(5) H(49) 109.5 no
H(48) C(5) H(49) 109.5 no
Si(2) C(6) H(20) 109.5 no
Si(2) C(6) H(21) 109.4 no
Si(2) C(6) H(22) 109.5 no
H(20) C(6) H(21) 109.5 no
H(20) C(6) H(22) 109.5 no
H(21) C(6) H(22) 109.5 no
Si(3) C(7) H(60) 109.4 no
Si(3) C(7) H(61) 109.5 no
Si(3) C(7) H(62) 109.5 no
H(60) C(7) H(61) 109.5 no
H(60) C(7) H(62) 109.5 no
H(61) C(7) H(62) 109.5 no
Si(3) C(8) H(1) 109.5 no
Si(3) C(8) H(2) 109.5 no
Si(3) C(8) H(3) 109.5 no
H(1) C(8) H(2) 109.5 no
H(1) C(8) H(3) 109.5 no
H(2) C(8) H(3) 109.5 no
Si(3) C(9) H(4) 109.5 no
Si(3) C(9) H(5) 109.4 no
Si(3) C(9) H(6) 109.5 no
H(4) C(9) H(5) 109.5 no
H(4) C(9) H(6) 109.5 no
H(5) C(9) H(6) 109.5 no
Si(4) C(10) H(56) 109.4 no
Si(4) C(10) H(57) 109.5 no
Si(4) C(10) H(58) 109.5 no
H(56) C(10) H(57) 109.5 no
H(56) C(10) H(58) 109.5 no
H(57) C(10) H(58) 109.5 no
Si(4) C(11) H(50) 109.5 no
Si(4) C(11) H(51) 109.4 no
Si(4) C(11) H(52) 109.5 no
H(50) C(11) H(51) 109.5 no
H(50) C(11) H(52) 109.5 no
H(51) C(11) H(52) 109.5 no
Si(4) C(12) H(7) 109.5 no
Si(4) C(12) H(8) 109.5 no
Si(4) C(12) H(9) 109.5 no
H(7) C(12) H(8) 109.5 no
H(7) C(12) H(9) 109.5 no
H(8) C(12) H(9) 109.5 no
C(14) C(15) H(66) 118.7 no
C(16) C(15) H(66) 118.6 no
C(15) C(16) H(59) 120.7 no
C(17) C(16) H(59) 120.5 no
C(16) C(17) H(71) 118.8 no
C(18) C(17) H(71) 118.9 no
Si(5) C(19) H(26) 109.4 no
Si(5) C(19) H(27) 109.5 no
Si(5) C(19) H(28) 109.5 no
H(26) C(19) H(27) 109.5 no
H(26) C(19) H(28) 109.5 no
H(27) C(19) H(28) 109.5 no
Si(5) C(20) H(91) 109.5 no
Si(5) C(20) H(92) 109.4 no
Si(5) C(20) H(93) 109.5 no
H(91) C(20) H(92) 109.5 no
H(91) C(20) H(93) 109.5 no
H(92) C(20) H(93) 109.5 no
Si(5) C(21) H(87) 109.5 no
Si(5) C(21) H(88) 109.5 no
Si(5) C(21) H(89) 109.4 no
H(87) C(21) H(88) 109.5 no
H(87) C(21) H(89) 109.5 no
H(88) C(21) H(89) 109.5 no
Si(6) C(22) H(68) 109.4 no
Si(6) C(22) H(69) 109.6 no
Si(6) C(22) H(70) 109.4 no
H(68) C(22) H(69) 109.5 no
H(68) C(22) H(70) 109.5 no
H(69) C(22) H(70) 109.5 no
Si(6) C(23) H(94) 109.4 no
Si(6) C(23) H(95) 109.5 no
Si(6) C(23) H(96) 109.5 no
H(94) C(23) H(95) 109.5 no
H(94) C(23) H(96) 109.5 no
H(95) C(23) H(96) 109.5 no
Si(6) C(24) H(97) 109.6 no
Si(6) C(24) H(98) 109.5 no
Si(6) C(24) H(99) 109.3 no
H(97) C(24) H(98) 109.5 no
H(97) C(24) H(99) 109.5 no
H(98) C(24) H(99) 109.5 no
C(26) C(27) H(13) 119.4 no
C(28) C(27) H(13) 119.3 no
C(27) C(28) H(90) 120.2 no
C(29) C(28) H(90) 120.2 no
C(28) C(29) H(67) 119.2 no
C(30) C(29) H(67) 119.2 no
Si(7) C(31) H(23) 109.5 no
Si(7) C(31) H(24) 109.4 no
Si(7) C(31) H(25) 109.5 no
H(23) C(31) H(24) 109.5 no
H(23) C(31) H(25) 109.5 no
H(24) C(31) H(25) 109.5 no
Si(7) C(32) H(63) 109.4 no
Si(7) C(32) H(64) 109.5 no
Si(7) C(32) H(65) 109.5 no
H(63) C(32) H(64) 109.5 no
H(63) C(32) H(65) 109.5 no
H(64) C(32) H(65) 109.5 no
Si(7) C(33) H(32) 109.6 no
Si(7) C(33) H(33) 109.5 no
Si(7) C(33) H(34) 109.4 no
H(32) C(33) H(33) 109.5 no
H(32) C(33) H(34) 109.5 no
H(33) C(33) H(34) 109.5 no
Si(8) C(34) H(84) 109.5 no
Si(8) C(34) H(85) 109.3 no
Si(8) C(34) H(86) 109.6 no
H(84) C(34) H(85) 109.5 no
H(84) C(34) H(86) 109.5 no
H(85) C(34) H(86) 109.5 no
Si(8) C(35) H(75) 109.3 no
Si(8) C(35) H(76) 109.5 no
Si(8) C(35) H(77) 109.6 no
H(75) C(35) H(76) 109.5 no
H(75) C(35) H(77) 109.5 no
H(76) C(35) H(77) 109.5 no
Si(8) C(36) H(53) 109.6 no
Si(8) C(36) H(54) 109.4 no
Si(8) C(36) H(55) 109.4 no
H(53) C(36) H(54) 109.5 no
H(53) C(36) H(55) 109.5 no
H(54) C(36) H(55) 109.5 no
N(3) C(38) H(72) 109.5 no
N(3) C(38) H(73) 109.4 no
N(3) C(38) H(74) 109.4 no
H(72) C(38) H(73) 109.5 no
H(72) C(38) H(74) 109.5 no
H(73) C(38) H(74) 109.5 no
N(3) C(39) H(78) 109.3 no
N(3) C(39) H(121) 109.7 no
N(3) C(39) H(122) 109.4 no
H(78) C(39) H(121) 109.5 no
H(78) C(39) H(122) 109.5 no
H(121) C(39) H(122) 109.5 no
N(4) C(40) H(29) 109.4 no
N(4) C(40) H(30) 109.6 no
N(4) C(40) H(31) 109.4 no
H(29) C(40) H(30) 109.5 no
H(29) C(40) H(31) 109.5 no
H(30) C(40) H(31) 109.5 no
N(4) C(41) H(44) 109.5 no
N(4) C(41) H(45) 109.5 no
N(4) C(41) H(46) 109.5 no
H(44) C(41) H(45) 109.5 no
H(44) C(41) H(46) 109.5 no
H(45) C(41) H(46) 109.5 no
N(5) C(43) H(17) 109.6 no
N(5) C(43) H(18) 109.4 no
N(5) C(43) H(19) 109.4 no
H(17) C(43) H(18) 109.5 no
H(17) C(43) H(19) 109.5 no
H(18) C(43) H(19) 109.5 no
N(5) C(44) H(118) 109.6 no
N(5) C(44) H(119) 109.9 no
N(5) C(44) H(120) 109.0 no
H(118) C(44) H(119) 109.5 no
H(118) C(44) H(120) 109.5 no
H(119) C(44) H(120) 109.5 no
N(6) C(45) H(79) 109.8 no
N(6) C(45) H(102) 109.9 no
N(6) C(45) H(117) 108.6 no
H(79) C(45) H(102) 109.5 no
H(79) C(45) H(117) 109.5 no
H(102) C(45) H(117) 109.5 no
N(6) C(46) H(41) 109.2 no
N(6) C(46) H(42) 109.6 no
N(6) C(46) H(43) 109.5 no
H(41) C(46) H(42) 109.5 no
H(41) C(46) H(43) 109.5 no
H(42) C(46) H(43) 109.5 no
C(48) C(47) H(106) 110.1 no
C(48) C(47) H(107) 109.4 no
C(48) C(47) H(108) 109.0 no
H(106) C(47) H(107) 109.5 no
H(106) C(47) H(108) 109.5 no
H(107) C(47) H(108) 109.5 no
C(47) C(48) H(115) 106.2 no
C(47) C(48) H(116) 105.2 no
C(49) C(48) H(115) 105.8 no
C(49) C(48) H(116) 105.0 no
H(115) C(48) H(116) 109.5 no
C(48) C(49) H(113) 106.5 no
C(48) C(49) H(114) 105.6 no
C(50) C(49) H(113) 106.5 no
C(50) C(49) H(114) 106.3 no
H(113) C(49) H(114) 109.5 no
C(49) C(50) H(111) 105.4 no
C(49) C(50) H(112) 105.1 no
C(51) C(50) H(111) 105.6 no
C(51) C(50) H(112) 105.5 no
H(111) C(50) H(112) 109.5 no
C(50) C(51) H(109) 106.2 no
C(50) C(51) H(110) 106.1 no
C(52) C(51) H(109) 105.9 no
C(52) C(51) H(110) 106.0 no
H(109) C(51) H(110) 109.5 no
C(51) C(52) H(103) 109.5 no
C(51) C(52) H(104) 109.4 no
C(51) C(52) H(105) 109.5 no
H(103) C(52) H(104) 109.5 no
H(103) C(52) H(105) 109.5 no
H(104) C(52) H(105) 109.5 no

loop_
_geom_bond_atom_site_label_1
_geom_bond_atom_site_label_2
_geom_bond_distance
_geom_bond_publ_flag
Fe(1) Fe(2) 2.7851(6) yes
Fe(1) Fe(3) 2.7962(5) yes
Fe(1) Fe(4) 2.7138(6) yes
Fe(1) S(2) 2.2380(9) yes
Fe(1) S(3) 2.2720(11) yes
Fe(1) S(4) 2.2710(9) yes
Fe(1) S(10) 2.2294(10) yes
Fe(2) Fe(3) 2.7250(5) yes
Fe(2) Fe(4) 2.6787(6) yes
Fe(2) Fe(7) 2.7627(5) yes
Fe(2) S(1) 2.3985(8) yes
Fe(2) S(2) 2.2852(9) yes
Fe(2) S(3) 2.2921(9) yes
Fe(2) N(1) 2.060(2) yes
Fe(3) Fe(4) 2.6430(5) yes
Fe(3) Fe(6) 2.7405(5) yes
Fe(3) S(1) 2.4147(9) yes
Fe(3) S(2) 2.2939(9) yes
Fe(3) S(4) 2.2827(9) yes
Fe(3) N(2) 2.048(2) yes
Fe(4) S(1) 2.3509(8) yes
Fe(4) S(3) 2.2723(9) yes
Fe(4) S(4) 2.2625(9) yes
Fe(4) S(8) 2.3340(9) yes
Fe(5) Fe(6) 2.7399(5) yes
Fe(5) Fe(7) 2.7734(5) yes
Fe(5) Fe(8) 2.6990(6) yes
Fe(5) S(5) 2.2450(10) yes
Fe(5) S(6) 2.2724(10) yes
Fe(5) S(7) 2.2810(8) yes
Fe(5) S(11) 2.2452(10) yes
Fe(6) Fe(7) 2.7393(5) yes
Fe(6) Fe(8) 2.6581(5) yes
Fe(6) S(1) 2.3684(8) yes
Fe(6) S(5) 2.2831(9) yes
Fe(6) S(6) 2.2802(8) yes
Fe(6) N(2) 2.044(2) yes
Fe(7) Fe(8) 2.6065(5) yes
Fe(7) S(1) 2.3840(8) yes
Fe(7) S(5) 2.2923(9) yes
Fe(7) S(7) 2.2835(9) yes
Fe(7) N(1) 2.045(2) yes
Fe(8) S(1) 2.3974(8) yes
Fe(8) S(6) 2.2580(9) yes
Fe(8) S(7) 2.2734(9) yes
Fe(8) S(9) 2.3067(10) yes
S(8) C(37) 1.729(3) yes
S(9) C(42) 1.722(3) yes
S(10) C(13) 1.784(4) yes
S(11) C(25) 1.786(3) yes
Si(1) N(1) 1.780(3) yes
Si(1) C(1) 1.852(4) yes
Si(1) C(2) 1.871(4) yes
Si(1) C(3) 1.873(5) yes
Si(2) N(1) 1.780(2) yes
Si(2) C(4) 1.865(4) yes
Si(2) C(5) 1.868(4) yes
Si(2) C(6) 1.872(4) yes
Si(3) N(2) 1.780(2) yes
Si(3) C(7) 1.861(4) yes
Si(3) C(8) 1.855(4) yes
Si(3) C(9) 1.875(4) yes
Si(4) N(2) 1.778(2) yes
Si(4) C(10) 1.873(5) yes
Si(4) C(11) 1.874(4) yes
Si(4) C(12) 1.868(4) yes
Si(5) C(14) 1.889(4) yes
Si(5) C(19) 1.874(4) yes
Si(5) C(20) 1.876(5) yes
Si(5) C(21) 1.845(5) yes
Si(6) C(18) 1.887(4) yes
Si(6) C(22) 1.855(5) yes
Si(6) C(23) 1.868(6) yes
Si(6) C(24) 1.864(6) yes
Si(7) C(26) 1.896(4) yes
Si(7) C(31) 1.872(5) yes
Si(7) C(32) 1.846(5) yes
Si(7) C(33) 1.868(4) yes
Si(8) C(30) 1.896(4) yes
Si(8) C(34) 1.857(5) yes
Si(8) C(35) 1.875(6) yes
Si(8) C(36) 1.871(5) yes
N(3) C(37) 1.336(5) yes
N(3) C(38) 1.464(5) yes
N(3) C(39) 1.465(6) yes
N(4) C(37) 1.337(4) yes
N(4) C(40) 1.471(5) yes
N(4) C(41) 1.458(5) yes
N(5) C(42) 1.332(4) yes
N(5) C(43) 1.468(5) yes
N(5) C(44) 1.448(6) yes
N(6) C(42) 1.333(5) yes
N(6) C(45) 1.449(6) yes
N(6) C(46) 1.457(6) yes
C(13) C(14) 1.405(5) yes
C(13) C(18) 1.421(5) yes
C(14) C(15) 1.404(5) yes
C(15) C(16) 1.374(6) yes
C(16) C(17) 1.395(6) yes
C(17) C(18) 1.394(6) yes
C(25) C(26) 1.415(5) yes
C(25) C(30) 1.400(5) yes
C(26) C(27) 1.390(6) yes
C(27) C(28) 1.386(6) yes
C(28) C(29) 1.380(7) yes
C(29) C(30) 1.390(6) yes
C(47) C(48) 1.47(2) yes
C(48) C(49) 1.43(2) yes
C(49) C(50) 1.50(2) yes
C(50) C(51) 1.39(2) yes
C(51) C(52) 1.44(2) yes
C(1) H(14) 0.970 no
C(1) H(15) 0.970 no
C(1) H(16) 0.970 no
C(2) H(35) 0.970 no
C(2) H(36) 0.970 no
C(2) H(37) 0.970 no
C(3) H(38) 0.970 no
C(3) H(39) 0.970 no
C(3) H(40) 0.970 no
C(4) H(10) 0.970 no
C(4) H(11) 0.970 no
C(4) H(12) 0.970 no
C(5) H(47) 0.970 no
C(5) H(48) 0.970 no
C(5) H(49) 0.970 no
C(6) H(20) 0.970 no
C(6) H(21) 0.970 no
C(6) H(22) 0.970 no
C(7) H(60) 0.970 no
C(7) H(61) 0.970 no
C(7) H(62) 0.970 no
C(8) H(1) 0.970 no
C(8) H(2) 0.970 no
C(8) H(3) 0.970 no
C(9) H(4) 0.970 no
C(9) H(5) 0.970 no
C(9) H(6) 0.970 no
C(10) H(56) 0.970 no
C(10) H(57) 0.970 no
C(10) H(58) 0.970 no
C(11) H(50) 0.970 no
C(11) H(51) 0.970 no
C(11) H(52) 0.970 no
C(12) H(7) 0.970 no
C(12) H(8) 0.970 no
C(12) H(9) 0.970 no
C(15) H(66) 0.970 no
C(16) H(59) 0.970 no
C(17) H(71) 0.970 no
C(19) H(26) 0.970 no
C(19) H(27) 0.970 no
C(19) H(28) 0.970 no
C(20) H(91) 0.970 no
C(20) H(92) 0.970 no
C(20) H(93) 0.970 no
C(21) H(87) 0.970 no
C(21) H(88) 0.970 no
C(21) H(89) 0.970 no
C(22) H(68) 0.970 no
C(22) H(69) 0.970 no
C(22) H(70) 0.970 no
C(23) H(94) 0.970 no
C(23) H(95) 0.970 no
C(23) H(96) 0.970 no
C(24) H(97) 0.970 no
C(24) H(98) 0.970 no
C(24) H(99) 0.970 no
C(27) H(13) 0.970 no
C(28) H(90) 0.970 no
C(29) H(67) 0.970 no
C(31) H(23) 0.970 no
C(31) H(24) 0.970 no
C(31) H(25) 0.970 no
C(32) H(63) 0.970 no
C(32) H(64) 0.970 no
C(32) H(65) 0.970 no
C(33) H(32) 0.970 no
C(33) H(33) 0.970 no
C(33) H(34) 0.970 no
C(34) H(84) 0.970 no
C(34) H(85) 0.970 no
C(34) H(86) 0.970 no
C(35) H(75) 0.970 no
C(35) H(76) 0.970 no
C(35) H(77) 0.970 no
C(36) H(53) 0.970 no
C(36) H(54) 0.970 no
C(36) H(55) 0.970 no
C(38) H(72) 0.970 no
C(38) H(73) 0.970 no
C(38) H(74) 0.970 no
C(39) H(78) 0.970 no
C(39) H(121) 0.970 no
C(39) H(122) 0.970 no
C(40) H(29) 0.970 no
C(40) H(30) 0.970 no
C(40) H(31) 0.970 no
C(41) H(44) 0.970 no
C(41) H(45) 0.970 no
C(41) H(46) 0.970 no
C(43) H(17) 0.970 no
C(43) H(18) 0.970 no
C(43) H(19) 0.970 no
C(44) H(118) 0.970 no
C(44) H(119) 0.970 no
C(44) H(120) 0.970 no
C(45) H(79) 0.970 no
C(45) H(102) 0.970 no
C(45) H(117) 0.970 no
C(46) H(41) 0.970 no
C(46) H(42) 0.970 no
C(46) H(43) 0.970 no
C(47) H(106) 0.970 no
C(47) H(107) 0.970 no
C(47) H(108) 0.970 no
C(48) H(115) 0.970 no
C(48) H(116) 0.970 no
C(49) H(113) 0.970 no
C(49) H(114) 0.970 no
C(50) H(111) 0.970 no
C(50) H(112) 0.970 no
C(51) H(109) 0.970 no
C(51) H(110) 0.970 no
C(52) H(103) 0.970 no
C(52) H(104) 0.970 no
C(52) H(105) 0.970 no

loop_
_geom_contact_atom_site_label_1
_geom_contact_atom_site_label_2
_geom_contact_distance
_geom_contact_site_symmetry_2
S(5) C(38) 3.596(4) 2_655
C(1) C(43) 3.315(6) 2_655
C(15) C(44) 3.429(7) 2_655
C(16) C(34) 3.496(6) 1_655
C(16) C(44) 3.407(7) 2_655
C(34) C(16) 3.496(6) 1_455
C(38) S(5) 3.596(4) 2_645
C(43) C(1) 3.315(6) 2_645
C(44) C(15) 3.429(7) 2_645
C(44) C(16) 3.407(7) 2_645
C(46) C(46) 3.474(7) 3_666
S(2) H(18) 2.883 2_655
S(2) H(118) 3.345 2_655
S(4) H(92) 3.564 3_765
S(5) H(72) 2.721 2_655
S(6) H(108) 3.365 .
S(7) H(41) 3.393 3_666
S(8) H(1) 3.306 2_645
S(9) H(25) 3.100 3_666
S(11) H(44) 3.045 2_655
S(11) H(72) 3.490 2_655
S(11) H(122) 2.944 2_655
Si(5) H(88) 3.548 3_765
N(4) H(5) 3.126 2_645
N(5) H(24) 3.041 3_666
N(5) H(115) 3.299 .
N(6) H(63) 3.147 3_666
C(1) H(17) 3.130 2_655
C(1) H(18) 2.961 2_655
C(1) H(19) 3.308 2_655
C(2) H(66) 3.199 4_465
C(2) H(72) 3.428 2_655
C(2) H(93) 3.346 4_465
C(3) H(45) 3.550 3_766
C(3) H(46) 3.279 3_766
C(3) H(85) 2.938 4_565
C(4) H(13) 3.530 3_666
C(4) H(90) 3.494 3_666
C(4) H(95) 3.222 3_766
C(5) H(59) 3.505 4_465
C(5) H(79) 3.537 3_666
C(5) H(90) 3.523 3_666
C(5) H(105) 3.516 3_666
C(5) H(117) 3.349 3_666
C(6) H(29) 3.572 3_766
C(6) H(45) 3.345 3_766
C(6) H(94) 3.594 3_766
C(7) H(23) 3.273 4_564
C(7) H(33) 3.247 4_564
C(7) H(98) 3.588 4_464
C(7) H(112) 3.512 3_665
C(7) H(113) 3.495 3_665
C(8) H(18) 3.498 2_655
C(8) H(23) 3.132 4_564
C(8) H(24) 3.358 4_564
C(9) H(44) 3.572 2_655
C(9) H(46) 3.178 2_655
C(10) H(75) 3.485 3_665
C(10) H(87) 3.385 3_765
C(10) H(92) 3.405 3_765
C(10) H(93) 3.505 3_765
C(11) H(106) 3.354 3_665
C(11) H(108) 3.550 .
C(12) H(15) 3.373 2_645
C(13) H(77) 3.465 1_655
C(13) H(118) 3.440 2_655
C(13) H(120) 3.595 2_655
C(14) H(76) 3.527 1_655
C(14) H(77) 3.355 1_655
C(14) H(118) 3.375 2_655
C(14) H(120) 3.536 2_655
C(15) H(36) 3.484 4_564
C(15) H(64) 3.536 4_564
C(15) H(76) 3.141 1_655
C(15) H(77) 3.429 1_655
C(15) H(84) 3.323 1_655
C(15) H(118) 3.471 2_655
C(15) H(119) 3.183 2_655
C(15) H(120) 3.078 2_655
C(16) H(76) 3.500 1_655
C(16) H(84) 2.528 1_655
C(16) H(117) 3.313 2_655
C(16) H(119) 3.383 2_655
C(16) H(120) 2.712 2_655
C(17) H(84) 2.969 1_655
C(17) H(111) 3.440 2_655
C(17) H(120) 2.845 2_655
C(18) H(120) 3.306 2_655
C(19) H(33) 3.366 4_564
C(19) H(88) 3.501 3_765
C(20) H(36) 3.561 4_564
C(20) H(57) 3.378 3_765
C(20) H(58) 3.574 3_765
C(20) H(64) 3.025 4_564
C(20) H(73) 3.025 3_765
C(20) H(88) 3.265 3_765
C(21) H(27) 3.343 3_765
C(21) H(88) 3.456 3_765
C(21) H(92) 3.587 3_765
C(22) H(30) 3.267 3_766
C(23) H(11) 3.015 3_766
C(23) H(21) 3.529 3_766
C(23) H(90) 3.502 1_655
C(24) H(23) 3.461 1_655
C(24) H(61) 3.227 4_565
C(24) H(112) 3.576 2_655
C(24) H(116) 3.390 2_655
C(26) H(97) 3.436 1_455
C(27) H(41) 3.524 3_666
C(27) H(97) 3.090 1_455
C(28) H(48) 3.504 3_666
C(28) H(96) 3.144 1_455
C(28) H(97) 3.465 1_455
C(28) H(110) 3.496 .
C(29) H(110) 2.968 .
C(29) H(114) 3.555 .
C(31) H(2) 2.744 4_465
C(31) H(60) 3.483 4_465
C(31) H(97) 3.487 1_455
C(31) H(119) 3.234 3_666
C(32) H(41) 3.460 3_666
C(32) H(66) 3.482 4_465
C(32) H(91) 3.126 4_465
C(32) H(119) 2.987 3_666
C(33) H(27) 3.484 4_465
C(33) H(60) 3.324 4_465
C(33) H(103) 3.259 2_555
C(33) H(122) 3.437 2_655
C(34) H(38) 2.963 4_464
C(34) H(44) 3.578 2_655
C(34) H(45) 3.507 2_655
C(34) H(59) 3.186 1_455
C(34) H(105) 3.511 2_555
C(35) H(56) 3.578 3_665
C(38) H(35) 3.032 2_645
C(38) H(91) 3.537 3_765
C(39) H(32) 3.224 2_645
C(39) H(103) 3.064 1_655
C(39) H(104) 3.586 1_655
C(40) H(5) 3.243 2_645
C(40) H(22) 3.565 3_766
C(40) H(69) 3.355 3_766
C(40) H(95) 3.275 3_766
C(41) H(5) 3.074 2_645
C(41) H(6) 3.518 2_645
C(41) H(22) 3.440 3_766
C(41) H(40) 3.404 3_766
C(41) H(53) 3.254 2_645
C(41) H(85) 3.264 2_645
C(42) H(24) 3.182 3_666
C(42) H(25) 3.184 3_666
C(43) H(3) 3.557 2_645
C(43) H(14) 2.820 2_645
C(43) H(15) 3.322 2_645
C(43) H(16) 3.274 2_645
C(43) H(107) 3.124 .
C(43) H(115) 3.572 .
C(44) H(24) 2.901 3_666
C(44) H(28) 3.462 2_645
C(44) H(63) 3.200 3_666
C(44) H(115) 3.482 .
C(45) H(48) 3.397 3_666
C(45) H(49) 3.586 3_666
C(45) H(63) 3.463 3_666
C(45) H(111) 3.206 .
C(45) H(114) 3.442 .
C(45) H(115) 3.348 .
C(46) H(41) 3.231 3_666
C(46) H(42) 3.168 3_666
C(46) H(43) 3.454 3_666
C(46) H(63) 3.426 3_666
C(47) H(8) 3.356 .
C(47) H(17) 3.047 .
C(47) H(50) 3.247 .
C(47) H(52) 3.527 3_665
C(48) H(17) 3.537 .
C(48) H(68) 3.413 2_645
C(48) H(99) 3.585 2_645
C(48) H(102) 3.124 .
C(49) H(75) 3.470 .
C(49) H(102) 3.125 .
C(50) H(71) 3.285 2_645
C(50) H(99) 3.439 2_645
C(50) H(102) 3.302 .
C(51) H(67) 3.034 .
C(52) H(121) 3.422 1_455
C(52) H(122) 3.466 1_455
H(1) S(8) 3.306 2_655
H(1) H(18) 3.517 2_655
H(1) H(19) 3.393 2_655
H(2) C(31) 2.744 4_564
H(2) H(18) 3.575 2_655
H(2) H(19) 3.523 2_655
H(2) H(23) 2.198 4_564
H(2) H(24) 2.565 4_564
H(2) H(25) 3.091 4_564
H(3) C(43) 3.557 2_655
H(3) H(18) 2.881 2_655
H(3) H(19) 3.433 2_655
H(3) H(23) 3.510 4_564
H(3) H(24) 3.322 4_564
H(3) H(118) 3.443 2_655
H(4) H(46) 3.366 2_655
H(4) H(106) 2.932 3_665
H(4) H(116) 3.253 3_665
H(5) N(4) 3.126 2_655
H(5) C(40) 3.243 2_655
H(5) C(41) 3.074 2_655
H(5) H(30) 2.866 2_655
H(5) H(31) 3.239 2_655
H(5) H(44) 3.109 2_655
H(5) H(46) 2.585 2_655
H(5) H(98) 3.329 4_464
H(6) C(41) 3.518 2_655
H(6) H(44) 3.145 2_655
H(6) H(46) 3.109 2_655
H(7) H(15) 2.947 2_645
H(8) C(47) 3.356 .
H(8) H(14) 3.590 2_645
H(8) H(15) 2.922 2_645
H(8) H(106) 3.598 .
H(8) H(107) 2.803 .
H(8) H(108) 3.176 .
H(10) H(13) 2.920 3_666
H(10) H(90) 3.098 3_666
H(11) C(23) 3.015 3_766
H(11) H(13) 3.264 3_666
H(11) H(90) 3.121 3_666
H(11) H(94) 3.363 3_766
H(11) H(95) 2.253 3_766
H(11) H(96) 3.058 3_766
H(13) C(4) 3.530 3_666
H(13) H(10) 2.920 3_666
H(13) H(11) 3.264 3_666
H(13) H(41) 3.112 3_666
H(13) H(43) 3.545 3_666
H(13) H(97) 3.140 1_455
H(14) C(43) 2.820 2_655
H(14) H(8) 3.590 2_655
H(14) H(17) 2.503 2_655
H(14) H(18) 2.449 2_655
H(14) H(19) 3.081 2_655
H(14) H(107) 3.400 2_655
H(15) C(12) 3.373 2_655
H(15) C(43) 3.322 2_655
H(15) H(7) 2.947 2_655
H(15) H(8) 2.922 2_655
H(15) H(17) 3.062 2_655
H(15) H(18) 3.236 2_655
H(15) H(19) 3.110 2_655
H(15) H(72) 3.462 2_655
H(15) H(74) 3.024 2_655
H(16) C(43) 3.274 2_655
H(16) H(17) 3.374 2_655
H(16) H(18) 2.761 2_655
H(16) H(19) 3.173 2_655
H(17) C(1) 3.130 2_645
H(17) C(47) 3.047 .
H(17) C(48) 3.537 .
H(17) H(14) 2.503 2_645
H(17) H(15) 3.062 2_645
H(17) H(16) 3.374 2_645
H(17) H(107) 2.177 .
H(17) H(108) 3.324 .
H(17) H(115) 2.981 .
H(18) S(2) 2.883 2_645
H(18) C(1) 2.961 2_645
H(18) C(8) 3.498 2_645
H(18) H(1) 3.517 2_645
H(18) H(2) 3.575 2_645
H(18) H(3) 2.881 2_645
H(18) H(14) 2.449 2_645
H(18) H(15) 3.236 2_645
H(18) H(16) 2.761 2_645
H(18) H(70) 3.385 2_645
H(19) C(1) 3.308 2_645
H(19) H(1) 3.393 2_645
H(19) H(2) 3.523 2_645
H(19) H(3) 3.433 2_645
H(19) H(14) 3.081 2_645
H(19) H(15) 3.110 2_645
H(19) H(16) 3.173 2_645
H(20) H(29) 3.398 3_766
H(20) H(94) 3.201 3_766
H(20) H(95) 3.344 3_766
H(21) C(23) 3.529 3_766
H(21) H(29) 3.570 3_766
H(21) H(45) 2.928 3_766
H(21) H(94) 3.107 3_766
H(21) H(95) 3.535 3_766
H(21) H(96) 3.378 3_766
H(21) H(104) 3.363 3_666
H(21) H(121) 3.525 3_766
H(22) C(40) 3.565 3_766
H(22) C(41) 3.440 3_766
H(22) H(29) 3.175 3_766
H(22) H(30) 3.262 3_766
H(22) H(45) 2.864 3_766
H(22) H(46) 3.285 3_766
H(23) C(7) 3.273 4_465
H(23) C(8) 3.132 4_465
H(23) C(24) 3.461 1_455
H(23) H(2) 2.198 4_465
H(23) H(3) 3.510 4_465
H(23) H(60) 2.774 4_465
H(23) H(61) 3.051 4_465
H(23) H(97) 2.914 1_455
H(23) H(98) 3.235 1_455
H(24) N(5) 3.041 3_666
H(24) C(8) 3.358 4_465
H(24) C(42) 3.182 3_666
H(24) C(44) 2.901 3_666
H(24) H(2) 2.565 4_465
H(24) H(3) 3.322 4_465
H(24) H(28) 3.029 4_465
H(24) H(60) 3.476 4_465
H(24) H(118) 2.917 3_666
H(24) H(119) 2.409 3_666
H(25) S(9) 3.100 3_666
H(25) C(42) 3.184 3_666
H(25) H(2) 3.091 4_465
H(25) H(41) 3.234 3_666
H(25) H(97) 3.466 1_455
H(25) H(119) 3.489 3_666
H(27) C(21) 3.343 3_765
H(27) C(33) 3.484 4_564
H(27) H(32) 3.581 4_564
H(27) H(33) 2.654 4_564
H(27) H(64) 3.591 4_564
H(27) H(87) 2.962 3_765
H(27) H(88) 2.834 3_765
H(28) C(44) 3.462 2_655
H(28) H(24) 3.029 4_564
H(28) H(33) 3.215 4_564
H(28) H(64) 3.247 4_564
H(28) H(118) 2.843 2_655
H(28) H(119) 3.189 2_655
H(29) C(6) 3.572 3_766
H(29) H(20) 3.398 3_766
H(29) H(21) 3.570 3_766
H(29) H(22) 3.175 3_766
H(29) H(69) 3.390 3_766
H(29) H(94) 3.583 3_766
H(29) H(95) 3.144 3_766
H(30) C(22) 3.267 3_766
H(30) H(5) 2.866 2_645
H(30) H(22) 3.262 3_766
H(30) H(40) 3.401 3_766
H(30) H(68) 3.372 3_766
H(30) H(69) 2.538 3_766
H(30) H(95) 3.185 3_766
H(30) H(98) 3.203 3_766
H(31) H(5) 3.239 2_645
H(31) H(95) 2.948 3_766
H(31) H(98) 3.457 3_766
H(32) C(39) 3.224 2_655
H(32) H(27) 3.581 4_465
H(32) H(73) 3.453 2_655
H(32) H(78) 3.023 2_655
H(32) H(91) 3.231 4_465
H(32) H(103) 2.953 2_555
H(32) H(122) 2.570 2_655
H(33) C(7) 3.247 4_465
H(33) C(19) 3.366 4_465
H(33) H(27) 2.654 4_465
H(33) H(28) 3.215 4_465
H(33) H(60) 2.473 4_465
H(33) H(61) 3.277 4_465
H(33) H(91) 3.546 4_465
H(33) H(103) 3.427 2_555
H(34) H(60) 3.477 4_465
H(34) H(97) 3.278 1_455
H(34) H(99) 3.212 1_455
H(34) H(103) 2.886 2_555
H(34) H(112) 3.123 2_555
H(34) H(122) 3.519 2_655
H(35) C(38) 3.032 2_655
H(35) H(66) 3.519 4_465
H(35) H(72) 2.462 2_655
H(35) H(73) 3.066 2_655
H(35) H(74) 3.097 2_655
H(35) H(91) 3.453 4_465
H(35) H(93) 3.207 4_465
H(36) C(15) 3.484 4_465
H(36) C(20) 3.561 4_465
H(36) H(66) 2.684 4_465
H(36) H(76) 3.254 4_565
H(36) H(91) 3.594 4_465
H(36) H(93) 2.716 4_465
H(37) H(59) 3.509 4_465
H(37) H(66) 2.944 4_465
H(38) C(34) 2.963 4_565
H(38) H(45) 3.152 3_766
H(38) H(46) 3.198 3_766
H(38) H(84) 3.174 4_565
H(38) H(85) 2.057 4_565
H(38) H(86) 3.585 4_565
H(39) H(46) 3.291 3_766
H(39) H(53) 3.511 4_565
H(39) H(54) 3.155 4_565
H(39) H(85) 3.132 4_565
H(40) C(41) 3.404 3_766
H(40) H(30) 3.401 3_766
H(40) H(45) 3.105 3_766
H(40) H(46) 2.817 3_766
H(40) H(85) 3.348 4_565
H(41) S(7) 3.393 3_666
H(41) C(27) 3.524 3_666
H(41) C(32) 3.460 3_666
H(41) C(46) 3.231 3_666
H(41) H(13) 3.112 3_666
H(41) H(25) 3.234 3_666
H(41) H(41) 3.269 3_666
H(41) H(42) 2.789 3_666
H(41) H(43) 3.110 3_666
H(41) H(63) 2.814 3_666
H(41) H(65) 3.547 3_666
H(42) C(46) 3.168 3_666
H(42) H(41) 2.789 3_666
H(42) H(42) 3.144 3_666
H(42) H(43) 3.045 3_666
H(43) C(46) 3.454 3_666
H(43) H(13) 3.545 3_666
H(43) H(41) 3.110 3_666
H(43) H(42) 3.045 3_666
H(44) S(11) 3.045 2_645
H(44) C(9) 3.572 2_645
H(44) C(34) 3.578 2_645
H(44) H(5) 3.109 2_645
H(44) H(6) 3.145 2_645
H(44) H(53) 2.836 2_645
H(44) H(85) 3.171 2_645
H(44) H(86) 3.224 2_645
H(45) C(3) 3.550 3_766
H(45) C(6) 3.345 3_766
H(45) C(34) 3.507 2_645
H(45) H(21) 2.928 3_766
H(45) H(22) 2.864 3_766
H(45) H(38) 3.152 3_766
H(45) H(40) 3.105 3_766
H(45) H(85) 2.859 2_645
H(45) H(86) 3.269 2_645
H(46) C(3) 3.279 3_766
H(46) C(9) 3.178 2_645
H(46) H(4) 3.366 2_645
H(46) H(5) 2.585 2_645
H(46) H(6) 3.109 2_645
H(46) H(22) 3.285 3_766
H(46) H(38) 3.198 3_766
H(46) H(39) 3.291 3_766
H(46) H(40) 2.817 3_766
H(46) H(53) 2.845 2_645
H(46) H(85) 3.224 2_645
H(47) H(59) 2.992 4_465
H(47) H(84) 3.403 4_565
H(47) H(85) 3.245 4_565
H(47) H(104) 3.564 3_666
H(47) H(105) 2.860 3_666
H(47) H(117) 3.599 3_666
H(48) C(28) 3.504 3_666
H(48) C(45) 3.397 3_666
H(48) H(79) 2.846 3_666
H(48) H(90) 2.584 3_666
H(48) H(104) 3.560 3_666
H(48) H(105) 3.282 3_666
H(48) H(117) 3.061 3_666
H(49) C(45) 3.586 3_666
H(49) H(59) 3.264 4_465
H(49) H(79) 3.400 3_666
H(49) H(117) 2.891 3_666
H(50) C(47) 3.247 .
H(50) H(106) 3.156 .
H(50) H(107) 3.497 .
H(50) H(108) 2.624 .
H(51) H(54) 3.092 3_665
H(51) H(75) 3.439 3_665
H(51) H(106) 3.239 3_665
H(51) H(113) 3.184 3_665
H(52) C(47) 3.527 3_665
H(52) H(106) 2.698 3_665
H(52) H(113) 3.353 3_665
H(53) C(41) 3.254 2_655
H(53) H(39) 3.511 4_464
H(53) H(44) 2.836 2_655
H(53) H(46) 2.845 2_655
H(54) H(39) 3.155 4_464
H(54) H(51) 3.092 3_665
H(55) H(108) 3.388 .
H(56) C(35) 3.578 3_665
H(56) H(75) 2.867 3_665
H(56) H(76) 3.469 3_665
H(56) H(87) 3.095 3_765
H(56) H(109) 3.530 3_665
H(56) H(113) 3.130 3_665
H(57) C(20) 3.378 3_765
H(57) H(75) 3.221 3_665
H(57) H(76) 3.102 3_665
H(57) H(87) 3.504 3_765
H(57) H(92) 3.070 3_765
H(57) H(93) 2.811 3_765
H(58) C(20) 3.574 3_765
H(58) H(87) 3.020 3_765
H(58) H(92) 2.891 3_765
H(58) H(93) 3.423 3_765
H(59) C(5) 3.505 4_564
H(59) C(34) 3.186 1_655
H(59) H(37) 3.509 4_564
H(59) H(47) 2.992 4_564
H(59) H(49) 3.264 4_564
H(59) H(84) 2.253 1_655
H(59) H(85) 3.472 1_655
H(59) H(86) 3.592 1_655
H(59) H(102) 3.561 2_655
H(59) H(105) 3.387 2_655
H(59) H(111) 3.163 2_655
H(59) H(117) 2.841 2_655
H(59) H(119) 3.589 2_655
H(59) H(120) 2.996 2_655
H(60) C(31) 3.483 4_564
H(60) C(33) 3.324 4_564
H(60) H(23) 2.774 4_564
H(60) H(24) 3.476 4_564
H(60) H(33) 2.473 4_564
H(60) H(34) 3.477 4_564
H(61) C(24) 3.227 4_464
H(61) H(23) 3.051 4_564
H(61) H(33) 3.277 4_564
H(61) H(97) 3.544 4_464
H(61) H(98) 2.678 4_464
H(61) H(99) 3.008 4_464
H(61) H(112) 2.949 3_665
H(61) H(113) 3.243 3_665
H(61) H(116) 2.977 3_665
H(62) H(109) 3.551 3_665
H(62) H(112) 3.325 3_665
H(62) H(113) 2.854 3_665
H(62) H(116) 3.589 3_665
H(63) N(6) 3.147 3_666
H(63) C(44) 3.200 3_666
H(63) C(45) 3.463 3_666
H(63) C(46) 3.426 3_666
H(63) H(41) 2.814 3_666
H(63) H(66) 3.339 4_465
H(63) H(117) 2.839 3_666
H(63) H(119) 2.240 3_666
H(64) C(15) 3.536 4_465
H(64) C(20) 3.025 4_465
H(64) H(27) 3.591 4_465
H(64) H(28) 3.247 4_465
H(64) H(66) 2.832 4_465
H(64) H(91) 2.180 4_465
H(64) H(93) 3.246 4_465
H(64) H(119) 3.022 3_666
H(65) H(41) 3.547 3_666
H(65) H(91) 3.442 4_465
H(66) C(2) 3.199 4_564
H(66) C(32) 3.482 4_564
H(66) H(35) 3.519 4_564
H(66) H(36) 2.684 4_564
H(66) H(37) 2.944 4_564
H(66) H(63) 3.339 4_564
H(66) H(64) 2.832 4_564
H(66) H(76) 3.166 1_655
H(66) H(84) 3.588 1_655
H(66) H(119) 3.264 2_655
H(66) H(120) 3.549 2_655
H(67) C(51) 3.034 .
H(67) H(96) 3.539 1_455
H(67) H(109) 3.320 .
H(67) H(114) 3.006 .
H(68) C(48) 3.413 2_655
H(68) H(30) 3.372 3_766
H(68) H(107) 3.253 2_655
H(68) H(115) 3.265 2_655
H(68) H(116) 2.851 2_655
H(69) C(40) 3.355 3_766
H(69) H(29) 3.390 3_766
H(69) H(30) 2.538 3_766
H(70) H(18) 3.385 2_655
H(70) H(118) 3.538 2_655
H(71) C(50) 3.285 2_655
H(71) H(84) 2.998 1_655
H(71) H(111) 2.768 2_655
H(71) H(112) 2.922 2_655
H(71) H(115) 3.375 2_655
H(71) H(116) 3.546 2_655
H(71) H(120) 3.212 2_655
H(72) S(5) 2.721 2_645
H(72) S(11) 3.490 2_645
H(72) C(2) 3.428 2_645
H(72) H(15) 3.462 2_645
H(72) H(35) 2.462 2_645
H(73) C(20) 3.025 3_765
H(73) H(32) 3.453 2_645
H(73) H(35) 3.066 2_645
H(73) H(91) 2.651 3_765
H(73) H(92) 2.766 3_765
H(73) H(93) 3.174 3_765
H(74) H(15) 3.024 2_645
H(74) H(35) 3.097 2_645
H(75) C(10) 3.485 3_665
H(75) C(49) 3.470 .
H(75) H(51) 3.439 3_665
H(75) H(56) 2.867 3_665
H(75) H(57) 3.221 3_665
H(75) H(109) 3.226 .
H(75) H(110) 3.295 .
H(75) H(113) 2.894 .
H(75) H(114) 3.232 .
H(76) C(14) 3.527 1_455
H(76) C(15) 3.141 1_455
H(76) C(16) 3.500 1_455
H(76) H(36) 3.254 4_464
H(76) H(56) 3.469 3_665
H(76) H(57) 3.102 3_665
H(76) H(66) 3.166 1_455
H(76) H(93) 3.131 1_455
H(77) C(13) 3.465 1_455
H(77) C(14) 3.355 1_455
H(77) C(15) 3.429 1_455
H(77) H(109) 3.353 .
H(77) H(110) 3.114 .
H(78) H(32) 3.023 2_645
H(78) H(103) 2.942 1_655
H(78) H(104) 3.531 1_655
H(79) C(5) 3.537 3_666
H(79) H(48) 2.846 3_666
H(79) H(49) 3.400 3_666
H(79) H(111) 3.234 .
H(79) H(114) 3.325 .
H(84) C(15) 3.323 1_455
H(84) C(16) 2.528 1_455
H(84) C(17) 2.969 1_455
H(84) H(38) 3.174 4_464
H(84) H(47) 3.403 4_464
H(84) H(59) 2.253 1_455
H(84) H(66) 3.588 1_455
H(84) H(71) 2.998 1_455
H(84) H(105) 3.311 2_555
H(85) C(3) 2.938 4_464
H(85) C(41) 3.264 2_655
H(85) H(38) 2.057 4_464
H(85) H(39) 3.132 4_464
H(85) H(40) 3.348 4_464
H(85) H(44) 3.171 2_655
H(85) H(45) 2.859 2_655
H(85) H(46) 3.224 2_655
H(85) H(47) 3.245 4_464
H(85) H(59) 3.472 1_455
H(85) H(105) 3.594 2_555
H(86) H(38) 3.585 4_464
H(86) H(44) 3.224 2_655
H(86) H(45) 3.269 2_655
H(86) H(59) 3.592 1_455
H(86) H(103) 3.437 2_555
H(86) H(105) 3.074 2_555
H(86) H(122) 3.154 2_655
H(87) C(10) 3.385 3_765
H(87) H(27) 2.962 3_765
H(87) H(56) 3.095 3_765
H(87) H(57) 3.504 3_765
H(87) H(58) 3.020 3_765
H(87) H(88) 3.591 3_765
H(87) H(109) 3.212 1_655
H(88) Si(5) 3.548 3_765
H(88) C(19) 3.501 3_765
H(88) C(20) 3.265 3_765
H(88) C(21) 3.456 3_765
H(88) H(27) 2.834 3_765
H(88) H(87) 3.591 3_765
H(88) H(88) 2.877 3_765
H(88) H(91) 3.400 3_765
H(88) H(92) 2.628 3_765
H(89) H(103) 3.376 1_655
H(89) H(104) 3.558 1_655
H(89) H(109) 3.200 1_655
H(90) C(4) 3.494 3_666
H(90) C(5) 3.523 3_666
H(90) C(23) 3.502 1_455
H(90) H(10) 3.098 3_666
H(90) H(11) 3.121 3_666
H(90) H(48) 2.584 3_666
H(90) H(95) 3.418 1_455
H(90) H(96) 2.745 1_455
H(90) H(110) 3.189 .
H(91) C(32) 3.126 4_564
H(91) C(38) 3.537 3_765
H(91) H(32) 3.231 4_564
H(91) H(33) 3.546 4_564
H(91) H(35) 3.453 4_564
H(91) H(36) 3.594 4_564
H(91) H(64) 2.180 4_564
H(91) H(65) 3.442 4_564
H(91) H(73) 2.651 3_765
H(91) H(88) 3.400 3_765
H(92) S(4) 3.564 3_765
H(92) C(10) 3.405 3_765
H(92) C(21) 3.587 3_765
H(92) H(57) 3.070 3_765
H(92) H(58) 2.891 3_765
H(92) H(73) 2.766 3_765
H(92) H(88) 2.628 3_765
H(93) C(2) 3.346 4_564
H(93) C(10) 3.505 3_765
H(93) H(35) 3.207 4_564
H(93) H(36) 2.716 4_564
H(93) H(57) 2.811 3_765
H(93) H(58) 3.423 3_765
H(93) H(64) 3.246 4_564
H(93) H(73) 3.174 3_765
H(93) H(76) 3.131 1_655
H(94) C(6) 3.594 3_766
H(94) H(11) 3.363 3_766
H(94) H(20) 3.201 3_766
H(94) H(21) 3.107 3_766
H(94) H(29) 3.583 3_766
H(95) C(4) 3.222 3_766
H(95) C(40) 3.275 3_766
H(95) H(11) 2.253 3_766
H(95) H(20) 3.344 3_766
H(95) H(21) 3.535 3_766
H(95) H(29) 3.144 3_766
H(95) H(30) 3.185 3_766
H(95) H(31) 2.948 3_766
H(95) H(90) 3.418 1_655
H(96) C(28) 3.144 1_655
H(96) H(11) 3.058 3_766
H(96) H(21) 3.378 3_766
H(96) H(67) 3.539 1_655
H(96) H(90) 2.745 1_655
H(96) H(104) 3.298 1_655
H(97) C(26) 3.436 1_655
H(97) C(27) 3.090 1_655
H(97) C(28) 3.465 1_655
H(97) C(31) 3.487 1_655
H(97) H(13) 3.140 1_655
H(97) H(23) 2.914 1_655
H(97) H(25) 3.466 1_655
H(97) H(34) 3.278 1_655
H(97) H(61) 3.544 4_565
H(98) C(7) 3.588 4_565
H(98) H(5) 3.329 4_565
H(98) H(23) 3.235 1_655
H(98) H(30) 3.203 3_766
H(98) H(31) 3.457 3_766
H(98) H(61) 2.678 4_565
H(98) H(116) 3.154 2_655
H(99) C(48) 3.585 2_655
H(99) C(50) 3.439 2_655
H(99) H(34) 3.212 1_655
H(99) H(61) 3.008 4_565
H(99) H(111) 3.455 2_655
H(99) H(112) 2.665 2_655
H(99) H(115) 3.572 2_655
H(99) H(116) 2.858 2_655
H(102) C(48) 3.124 .
H(102) C(49) 3.125 .
H(102) C(50) 3.302 .
H(102) H(59) 3.561 2_645
H(102) H(111) 2.602 .
H(102) H(114) 2.702 .
H(102) H(115) 2.380 .
H(103) C(33) 3.259 2_545
H(103) C(39) 3.064 1_455
H(103) H(32) 2.953 2_545
H(103) H(33) 3.427 2_545
H(103) H(34) 2.886 2_545
H(103) H(78) 2.942 1_455
H(103) H(86) 3.437 2_545
H(103) H(89) 3.376 1_455
H(103) H(121) 3.000 1_455
H(103) H(122) 2.733 1_455
H(104) C(39) 3.586 1_455
H(104) H(21) 3.363 3_666
H(104) H(47) 3.564 3_666
H(104) H(48) 3.560 3_666
H(104) H(78) 3.531 1_455
H(104) H(89) 3.558 1_455
H(104) H(96) 3.298 1_455
H(104) H(121) 3.090 1_455
H(104) H(122) 3.575 1_455
H(105) C(5) 3.516 3_666
H(105) C(34) 3.511 2_545
H(105) H(47) 2.860 3_666
H(105) H(48) 3.282 3_666
H(105) H(59) 3.387 2_645
H(105) H(84) 3.311 2_545
H(105) H(85) 3.594 2_545
H(105) H(86) 3.074 2_545
H(106) C(11) 3.354 3_665
H(106) H(4) 2.932 3_665
H(106) H(8) 3.598 .
H(106) H(50) 3.156 .
H(106) H(51) 3.239 3_665
H(106) H(52) 2.698 3_665
H(107) C(43) 3.124 .
H(107) H(8) 2.803 .
H(107) H(14) 3.400 2_645
H(107) H(17) 2.177 .
H(107) H(50) 3.497 .
H(107) H(68) 3.253 2_645
H(108) S(6) 3.365 .
H(108) C(11) 3.550 .
H(108) H(8) 3.176 .
H(108) H(17) 3.324 .
H(108) H(50) 2.624 .
H(108) H(55) 3.388 .
H(109) H(56) 3.530 3_665
H(109) H(62) 3.551 3_665
H(109) H(67) 3.320 .
H(109) H(75) 3.226 .
H(109) H(77) 3.353 .
H(109) H(87) 3.212 1_455
H(109) H(89) 3.200 1_455
H(110) C(28) 3.496 .
H(110) C(29) 2.968 .
H(110) H(67) 2.097 .
H(110) H(75) 3.295 .
H(110) H(77) 3.114 .
H(110) H(90) 3.189 .
H(111) C(17) 3.440 2_645
H(111) C(45) 3.206 .
H(111) H(59) 3.163 2_645
H(111) H(71) 2.768 2_645
H(111) H(79) 3.234 .
H(111) H(99) 3.455 2_645
H(111) H(102) 2.602 .
H(111) H(117) 3.295 .
H(112) C(7) 3.512 3_665
H(112) C(24) 3.576 2_645
H(112) H(34) 3.123 2_545
H(112) H(61) 2.949 3_665
H(112) H(62) 3.325 3_665
H(112) H(71) 2.922 2_645
H(112) H(99) 2.665 2_645
H(113) C(7) 3.495 3_665
H(113) H(51) 3.184 3_665
H(113) H(52) 3.353 3_665
H(113) H(56) 3.130 3_665
H(113) H(61) 3.243 3_665
H(113) H(62) 2.854 3_665
H(113) H(75) 2.894 .
H(114) C(29) 3.555 .
H(114) C(45) 3.442 .
H(114) H(67) 3.006 .
H(114) H(75) 3.232 .
H(114) H(79) 3.325 .
H(114) H(102) 2.702 .
H(115) N(5) 3.299 .
H(115) C(43) 3.572 .
H(115) C(44) 3.482 .
H(115) C(45) 3.348 .
H(115) H(17) 2.981 .
H(115) H(68) 3.265 2_645
H(115) H(71) 3.375 2_645
H(115) H(99) 3.572 2_645
H(115) H(102) 2.380 .
H(115) H(120) 2.809 .
H(116) C(24) 3.390 2_645
H(116) H(4) 3.253 3_665
H(116) H(61) 2.977 3_665
H(116) H(62) 3.589 3_665
H(116) H(68) 2.851 2_645
H(116) H(71) 3.546 2_645
H(116) H(98) 3.154 2_645
H(116) H(99) 2.858 2_645
H(117) C(5) 3.349 3_666
H(117) C(16) 3.313 2_645
H(117) H(47) 3.599 3_666
H(117) H(48) 3.061 3_666
H(117) H(49) 2.891 3_666
H(117) H(59) 2.841 2_645
H(117) H(63) 2.839 3_666
H(117) H(111) 3.295 .
H(118) S(2) 3.345 2_645
H(118) C(13) 3.440 2_645
H(118) C(14) 3.375 2_645
H(118) C(15) 3.471 2_645
H(118) H(3) 3.443 2_645
H(118) H(24) 2.917 3_666
H(118) H(28) 2.843 2_645
H(118) H(70) 3.538 2_645
H(119) C(15) 3.183 2_645
H(119) C(16) 3.383 2_645
H(119) C(31) 3.234 3_666
H(119) C(32) 2.987 3_666
H(119) H(24) 2.409 3_666
H(119) H(25) 3.489 3_666
H(119) H(28) 3.189 2_645
H(119) H(59) 3.589 2_645
H(119) H(63) 2.240 3_666
H(119) H(64) 3.022 3_666
H(119) H(66) 3.264 2_645
H(120) C(13) 3.595 2_645
H(120) C(14) 3.536 2_645
H(120) C(15) 3.078 2_645
H(120) C(16) 2.712 2_645
H(120) C(17) 2.845 2_645
H(120) C(18) 3.306 2_645
H(120) H(59) 2.996 2_645
H(120) H(66) 3.549 2_645
H(120) H(71) 3.212 2_645
H(120) H(115) 2.809 .
H(121) C(52) 3.422 1_655
H(121) H(21) 3.525 3_766
H(121) H(103) 3.000 1_655
H(121) H(104) 3.090 1_655
H(122) S(11) 2.944 2_645
H(122) C(33) 3.437 2_645
H(122) C(52) 3.466 1_655
H(122) H(32) 2.570 2_645
H(122) H(34) 3.519 2_645
H(122) H(86) 3.154 2_645
H(122) H(103) 2.733 1_655
H(122) H(104) 3.575 1_655

loop_
_geom_torsion_atom_site_label_1
_geom_torsion_atom_site_label_2
_geom_torsion_atom_site_label_3
_geom_torsion_atom_site_label_4
_geom_torsion
Fe(2) Fe(1) Fe(3) Fe(4) -70.193(17)
Fe(2) Fe(1) Fe(3) Fe(6) 0.10(4)
Fe(2) Fe(1) Fe(3) S(1) -35.65(2)
Fe(2) Fe(1) Fe(3) S(2) 64.82(3)
Fe(2) Fe(1) Fe(3) S(4) -136.24(3)
Fe(2) Fe(1) Fe(3) N(2) 153.0(2)
Fe(3) Fe(1) Fe(2) Fe(4) 68.551(16)
Fe(3) Fe(1) Fe(2) Fe(7) -5.20(4)
Fe(3) Fe(1) Fe(2) S(1) 36.06(2)
Fe(3) Fe(1) Fe(2) S(2) -64.90(2)
Fe(3) Fe(1) Fe(2) S(3) 134.23(3)
Fe(3) Fe(1) Fe(2) N(1) -145.0(2)
Fe(2) Fe(1) Fe(4) Fe(3) 70.470(16)
Fe(2) Fe(1) Fe(4) S(1) 33.93(2)
Fe(2) Fe(1) Fe(4) S(3) -64.68(3)
Fe(2) Fe(1) Fe(4) S(4) 135.22(3)
Fe(2) Fe(1) Fe(4) S(8) -142.55(6)
Fe(4) Fe(1) Fe(2) Fe(3) -68.551(16)
Fe(4) Fe(1) Fe(2) Fe(7) -73.75(4)
Fe(4) Fe(1) Fe(2) S(1) -32.49(2)
Fe(4) Fe(1) Fe(2) S(2) -133.45(3)
Fe(4) Fe(1) Fe(2) S(3) 65.68(3)
Fe(4) Fe(1) Fe(2) N(1) 146.4(2)
Fe(2) Fe(1) S(2) Fe(3) -75.62(2)
S(2) Fe(1) Fe(2) Fe(3) 64.90(2)
S(2) Fe(1) Fe(2) Fe(4) 133.45(3)
S(2) Fe(1) Fe(2) Fe(7) 59.69(4)
S(2) Fe(1) Fe(2) S(1) 100.96(3)
S(2) Fe(1) Fe(2) S(3) -160.87(4)
S(2) Fe(1) Fe(2) N(1) -80.1(2)
Fe(2) Fe(1) S(3) Fe(4) 75.11(2)
S(3) Fe(1) Fe(2) Fe(3) -134.23(3)
S(3) Fe(1) Fe(2) Fe(4) -65.68(3)
S(3) Fe(1) Fe(2) Fe(7) -139.44(5)
S(3) Fe(1) Fe(2) S(1) -98.17(3)
S(3) Fe(1) Fe(2) S(2) 160.87(4)
S(3) Fe(1) Fe(2) N(1) 80.7(2)
Fe(2) Fe(1) S(4) Fe(3) 36.71(2)
Fe(2) Fe(1) S(4) Fe(4) -37.43(2)
S(4) Fe(1) Fe(2) Fe(3) -33.72(2)
S(4) Fe(1) Fe(2) Fe(4) 34.83(2)
S(4) Fe(1) Fe(2) Fe(7) -38.92(5)
S(4) Fe(1) Fe(2) S(1) 2.35(3)
S(4) Fe(1) Fe(2) S(2) -98.62(3)
S(4) Fe(1) Fe(2) S(3) 100.52(3)
S(4) Fe(1) Fe(2) N(1) -178.7(2)
Fe(2) Fe(1) S(10) C(13) -82.18(17)
S(10) Fe(1) Fe(2) Fe(3) 164.64(7)
S(10) Fe(1) Fe(2) Fe(4) -126.81(7)
S(10) Fe(1) Fe(2) Fe(7) 159.44(6)
S(10) Fe(1) Fe(2) S(1) -159.30(6)
S(10) Fe(1) Fe(2) S(2) 99.74(7)
S(10) Fe(1) Fe(2) S(3) -61.13(7)
S(10) Fe(1) Fe(2) N(1) 19.6(2)
Fe(3) Fe(1) Fe(4) Fe(2) -70.470(16)
Fe(3) Fe(1) Fe(4) S(1) -36.54(2)
Fe(3) Fe(1) Fe(4) S(3) -135.15(3)
Fe(3) Fe(1) Fe(4) S(4) 64.75(2)
Fe(3) Fe(1) Fe(4) S(8) 146.98(6)
Fe(4) Fe(1) Fe(3) Fe(2) 70.193(17)
Fe(4) Fe(1) Fe(3) Fe(6) 70.30(4)
Fe(4) Fe(1) Fe(3) S(1) 34.55(2)
Fe(4) Fe(1) Fe(3) S(2) 135.01(3)
Fe(4) Fe(1) Fe(3) S(4) -66.05(3)
Fe(4) Fe(1) Fe(3) N(2) -136.8(2)
Fe(3) Fe(1) S(2) Fe(2) 75.62(2)
S(2) Fe(1) Fe(3) Fe(2) -64.82(3)
S(2) Fe(1) Fe(3) Fe(4) -135.01(3)
S(2) Fe(1) Fe(3) Fe(6) -64.72(5)
S(2) Fe(1) Fe(3) S(1) -100.47(3)
S(2) Fe(1) Fe(3) S(4) 158.94(4)
S(2) Fe(1) Fe(3) N(2) 88.1(2)
Fe(3) Fe(1) S(3) Fe(2) -38.18(2)
Fe(3) Fe(1) S(3) Fe(4) 36.93(2)
S(3) Fe(1) Fe(3) Fe(2) 35.25(2)
S(3) Fe(1) Fe(3) Fe(4) -34.94(2)
S(3) Fe(1) Fe(3) Fe(6) 35.36(5)
S(3) Fe(1) Fe(3) S(1) -0.39(3)
S(3) Fe(1) Fe(3) S(2) 100.07(4)
S(3) Fe(1) Fe(3) S(4) -100.99(3)
S(3) Fe(1) Fe(3) N(2) -171.8(2)
Fe(3) Fe(1) S(4) Fe(4) -74.14(2)
S(4) Fe(1) Fe(3) Fe(2) 136.24(3)
S(4) Fe(1) Fe(3) Fe(4) 66.05(3)
S(4) Fe(1) Fe(3) Fe(6) 136.34(5)
S(4) Fe(1) Fe(3) S(1) 100.59(3)
S(4) Fe(1) Fe(3) S(2) -158.94(4)
S(4) Fe(1) Fe(3) N(2) -70.8(2)
Fe(3) Fe(1) S(10) C(13) 69.98(17)
S(10) Fe(1) Fe(3) Fe(2) -163.37(7)
S(10) Fe(1) Fe(3) Fe(4) 126.43(7)
S(10) Fe(1) Fe(3) Fe(6) -163.27(6)
S(10) Fe(1) Fe(3) S(1) 160.98(7)
S(10) Fe(1) Fe(3) S(2) -98.55(7)
S(10) Fe(1) Fe(3) S(4) 60.39(7)
S(10) Fe(1) Fe(3) N(2) -10.4(2)
Fe(4) Fe(1) S(2) Fe(2) 38.64(2)
Fe(4) Fe(1) S(2) Fe(3) -36.98(2)
S(2) Fe(1) Fe(4) Fe(2) -35.76(2)
S(2) Fe(1) Fe(4) Fe(3) 34.71(2)
S(2) Fe(1) Fe(4) S(1) -1.83(3)
S(2) Fe(1) Fe(4) S(3) -100.44(3)
S(2) Fe(1) Fe(4) S(4) 99.46(3)
S(2) Fe(1) Fe(4) S(8) -178.31(6)
Fe(4) Fe(1) S(3) Fe(2) -75.11(2)
S(3) Fe(1) Fe(4) Fe(2) 64.68(3)
S(3) Fe(1) Fe(4) Fe(3) 135.15(3)
S(3) Fe(1) Fe(4) S(1) 98.61(3)
S(3) Fe(1) Fe(4) S(4) -160.09(4)
S(3) Fe(1) Fe(4) S(8) -77.87(6)
Fe(4) Fe(1) S(4) Fe(3) 74.14(2)
S(4) Fe(1) Fe(4) Fe(2) -135.22(3)
S(4) Fe(1) Fe(4) Fe(3) -64.75(2)
S(4) Fe(1) Fe(4) S(1) -101.29(3)
S(4) Fe(1) Fe(4) S(3) 160.09(4)
S(4) Fe(1) Fe(4) S(8) 82.22(6)
Fe(4) Fe(1) S(10) C(13) 174.58(14)
S(10) Fe(1) Fe(4) Fe(2) 143.30(5)
S(10) Fe(1) Fe(4) Fe(3) -146.23(5)
S(10) Fe(1) Fe(4) S(1) 177.23(5)
S(10) Fe(1) Fe(4) S(3) 78.62(6)
S(10) Fe(1) Fe(4) S(4) -81.48(6)
S(10) Fe(1) Fe(4) S(8) 0.75(9)
S(2) Fe(1) S(3) Fe(2) 15.56(3)
S(2) Fe(1) S(3) Fe(4) 90.67(3)
S(3) Fe(1) S(2) Fe(2) -15.55(3)
S(3) Fe(1) S(2) Fe(3) -91.17(3)
S(2) Fe(1) S(4) Fe(3) -17.06(3)
S(2) Fe(1) S(4) Fe(4) -91.20(3)
S(4) Fe(1) S(2) Fe(2) 92.56(3)
S(4) Fe(1) S(2) Fe(3) 16.94(3)
S(2) Fe(1) S(10) C(13) -6.56(16)
S(10) Fe(1) S(2) Fe(2) -140.55(5)
S(10) Fe(1) S(2) Fe(3) 143.83(5)
S(3) Fe(1) S(4) Fe(3) 90.50(3)
S(3) Fe(1) S(4) Fe(4) 16.36(3)
S(4) Fe(1) S(3) Fe(2) -91.42(3)
S(4) Fe(1) S(3) Fe(4) -16.30(3)
S(3) Fe(1) S(10) C(13) -129.44(15)
S(10) Fe(1) S(3) Fe(2) 151.18(3)
S(10) Fe(1) S(3) Fe(4) -133.70(3)
S(4) Fe(1) S(10) C(13) 117.15(15)
S(10) Fe(1) S(4) Fe(3) -153.38(4)
S(10) Fe(1) S(4) Fe(4) 132.48(4)
Fe(1) Fe(2) Fe(3) Fe(4) 70.084(16)
Fe(1) Fe(2) Fe(3) Fe(6) -179.95(2)
Fe(1) Fe(2) Fe(3) S(1) 136.46(2)
Fe(1) Fe(2) Fe(3) S(2) -61.27(2)
Fe(1) Fe(2) Fe(3) S(4) 33.70(2)
Fe(1) Fe(2) Fe(3) N(2) -166.07(12)
Fe(1) Fe(2) Fe(4) Fe(3) -72.544(17)
Fe(1) Fe(2) Fe(4) S(1) -140.51(2)
Fe(1) Fe(2) Fe(4) S(3) 63.08(3)
Fe(1) Fe(2) Fe(4) S(4) -35.47(2)
Fe(1) Fe(2) Fe(4) S(8) 152.28(4)
Fe(1) Fe(2) Fe(7) Fe(5) -1.85(7)
Fe(1) Fe(2) Fe(7) Fe(6) 7.10(4)
Fe(1) Fe(2) Fe(7) Fe(8) 64.41(4)
Fe(1) Fe(2) Fe(7) S(1) 51.67(4)
Fe(1) Fe(2) Fe(7) S(5) -43.91(5)
Fe(1) Fe(2) Fe(7) S(7) 119.97(6)
Fe(1) Fe(2) Fe(7) N(1) -162.01(11)
Fe(1) Fe(2) S(1) Fe(3) -38.49(2)
Fe(1) Fe(2) S(1) Fe(4) 34.49(2)
Fe(1) Fe(2) S(1) Fe(6) -96.49(3)
Fe(1) Fe(2) S(1) Fe(7) -156.13(2)
Fe(1) Fe(2) S(1) Fe(8) -174.43(4)
Fe(1) Fe(2) S(2) Fe(3) 79.55(2)
Fe(1) Fe(2) S(3) Fe(4) -76.96(2)
Fe(1) Fe(2) N(1) Fe(7) 154.08(15)
Fe(1) Fe(2) N(1) Si(1) 45.5(3)
Fe(1) Fe(2) N(1) Si(2) -92.5(2)
Fe(3) Fe(2) Fe(4) Fe(1) 72.544(17)
Fe(3) Fe(2) Fe(4) S(1) -67.97(2)
Fe(3) Fe(2) Fe(4) S(3) 135.62(3)
Fe(3) Fe(2) Fe(4) S(4) 37.08(2)
Fe(3) Fe(2) Fe(4) S(8) -135.18(4)
Fe(4) Fe(2) Fe(3) Fe(1) -70.084(16)
Fe(4) Fe(2) Fe(3) Fe(6) 109.965(18)
Fe(4) Fe(2) Fe(3) S(1) 66.37(2)
Fe(4) Fe(2) Fe(3) S(2) -131.35(3)
Fe(4) Fe(2) Fe(3) S(4) -36.38(2)
Fe(4) Fe(2) Fe(3) N(2) 123.84(12)
Fe(3) Fe(2) Fe(7) Fe(5) -6.40(4)
Fe(3) Fe(2) Fe(7) Fe(6) 2.547(18)
Fe(3) Fe(2) Fe(7) Fe(8) 59.86(2)
Fe(3) Fe(2) Fe(7) S(1) 47.12(2)
Fe(3) Fe(2) Fe(7) S(5) -48.46(2)
Fe(3) Fe(2) Fe(7) S(7) 115.42(5)
Fe(3) Fe(2) Fe(7) N(1) -166.56(10)
Fe(7) Fe(2) Fe(3) Fe(1) 177.40(2)
Fe(7) Fe(2) Fe(3) Fe(4) -112.512(18)
Fe(7) Fe(2) Fe(3) Fe(6) -2.546(18)
Fe(7) Fe(2) Fe(3) S(1) -46.14(2)
Fe(7) Fe(2) Fe(3) S(2) 116.13(3)
Fe(7) Fe(2) Fe(3) S(4) -148.90(2)
Fe(7) Fe(2) Fe(3) N(2) 11.33(12)
Fe(3) Fe(2) S(1) Fe(4) 72.98(2)
Fe(3) Fe(2) S(1) Fe(6) -57.99(2)
Fe(3) Fe(2) S(1) Fe(7) -117.64(2)
Fe(3) Fe(2) S(1) Fe(8) -135.94(5)
S(1) Fe(2) Fe(3) Fe(1) -136.46(2)
S(1) Fe(2) Fe(3) Fe(4) -66.37(2)
S(1) Fe(2) Fe(3) Fe(6) 43.59(2)
S(1) Fe(2) Fe(3) S(2) 162.27(3)
S(1) Fe(2) Fe(3) S(4) -102.76(3)
S(1) Fe(2) Fe(3) N(2) 57.47(12)
Fe(3) Fe(2) S(2) Fe(1) -79.55(2)
S(2) Fe(2) Fe(3) Fe(1) 61.27(2)
S(2) Fe(2) Fe(3) Fe(4) 131.35(3)
S(2) Fe(2) Fe(3) Fe(6) -118.68(3)
S(2) Fe(2) Fe(3) S(1) -162.27(3)
S(2) Fe(2) Fe(3) S(4) 94.97(3)
S(2) Fe(2) Fe(3) N(2) -104.80(12)
Fe(3) Fe(2) S(3) Fe(1) 39.59(2)
Fe(3) Fe(2) S(3) Fe(4) -37.37(2)
S(3) Fe(2) Fe(3) Fe(1) -35.09(2)
S(3) Fe(2) Fe(3) Fe(4) 35.00(2)
S(3) Fe(2) Fe(3) Fe(6) 144.96(2)
S(3) Fe(2) Fe(3) S(1) 101.37(3)
S(3) Fe(2) Fe(3) S(2) -96.36(3)
S(3) Fe(2) Fe(3) S(4) -1.39(3)
S(3) Fe(2) Fe(3) N(2) 158.84(12)
Fe(3) Fe(2) N(1) Fe(7) 19.18(15)
Fe(3) Fe(2) N(1) Si(1) -89.40(16)
Fe(3) Fe(2) N(1) Si(2) 132.60(9)
N(1) Fe(2) Fe(3) Fe(1) 163.39(11)
N(1) Fe(2) Fe(3) Fe(4) -126.52(11)
N(1) Fe(2) Fe(3) Fe(6) -16.56(11)
N(1) Fe(2) Fe(3) S(1) -60.15(11)
N(1) Fe(2) Fe(3) S(2) 102.12(11)
N(1) Fe(2) Fe(3) S(4) -162.91(11)
N(1) Fe(2) Fe(3) N(2) -2.68(17)
Fe(4) Fe(2) Fe(7) Fe(5) -62.66(4)
Fe(4) Fe(2) Fe(7) Fe(6) -53.72(2)
Fe(4) Fe(2) Fe(7) Fe(8) 3.59(2)
Fe(4) Fe(2) Fe(7) S(1) -9.15(2)
Fe(4) Fe(2) Fe(7) S(5) -104.72(3)
Fe(4) Fe(2) Fe(7) S(7) 59.15(5)
Fe(4) Fe(2) Fe(7) N(1) 137.18(10)
Fe(7) Fe(2) Fe(4) Fe(1) 149.62(2)
Fe(7) Fe(2) Fe(4) Fe(3) 77.071(18)
Fe(7) Fe(2) Fe(4) S(1) 9.10(2)
Fe(7) Fe(2) Fe(4) S(3) -147.31(3)
Fe(7) Fe(2) Fe(4) S(4) 114.15(2)
Fe(7) Fe(2) Fe(4) S(8) -58.10(4)
Fe(4) Fe(2) S(1) Fe(3) -72.98(2)
Fe(4) Fe(2) S(1) Fe(6) -130.98(4)
Fe(4) Fe(2) S(1) Fe(7) 169.38(3)
Fe(4) Fe(2) S(1) Fe(8) 151.08(5)
S(1) Fe(2) Fe(4) Fe(1) 140.51(2)
S(1) Fe(2) Fe(4) Fe(3) 67.97(2)
S(1) Fe(2) Fe(4) S(3) -156.41(4)
S(1) Fe(2) Fe(4) S(4) 105.04(3)
S(1) Fe(2) Fe(4) S(8) -67.21(4)
Fe(4) Fe(2) S(2) Fe(1) -39.22(2)
Fe(4) Fe(2) S(2) Fe(3) 40.33(2)
S(2) Fe(2) Fe(4) Fe(1) 34.89(2)
S(2) Fe(2) Fe(4) Fe(3) -37.65(2)
S(2) Fe(2) Fe(4) S(1) -105.62(3)
S(2) Fe(2) Fe(4) S(3) 97.97(3)
S(2) Fe(2) Fe(4) S(4) -0.57(3)
S(2) Fe(2) Fe(4) S(8) -172.82(4)
Fe(4) Fe(2) S(3) Fe(1) 76.96(2)
S(3) Fe(2) Fe(4) Fe(1) -63.08(3)
S(3) Fe(2) Fe(4) Fe(3) -135.62(3)
S(3) Fe(2) Fe(4) S(1) 156.41(4)
S(3) Fe(2) Fe(4) S(4) -98.54(3)
S(3) Fe(2) Fe(4) S(8) 89.21(5)
Fe(4) Fe(2) N(1) Fe(7) -69.97(12)
Fe(4) Fe(2) N(1) Si(1) -178.54(7)
Fe(4) Fe(2) N(1) Si(2) 43.45(18)
N(1) Fe(2) Fe(4) Fe(1) -163.47(11)
N(1) Fe(2) Fe(4) Fe(3) 123.99(10)
N(1) Fe(2) Fe(4) S(1) 56.02(11)
N(1) Fe(2) Fe(4) S(3) -100.39(11)
N(1) Fe(2) Fe(4) S(4) 161.07(11)
N(1) Fe(2) Fe(4) S(8) -11.19(12)
Fe(7) Fe(2) S(1) Fe(3) 117.64(2)
Fe(7) Fe(2) S(1) Fe(4) -169.38(3)
Fe(7) Fe(2) S(1) Fe(6) 59.64(2)
Fe(7) Fe(2) S(1) Fe(8) -18.30(3)
S(1) Fe(2) Fe(7) Fe(5) -53.52(4)
S(1) Fe(2) Fe(7) Fe(6) -44.57(2)
S(1) Fe(2) Fe(7) Fe(8) 12.74(2)
S(1) Fe(2) Fe(7) S(5) -95.58(3)
S(1) Fe(2) Fe(7) S(7) 68.30(5)
S(1) Fe(2) Fe(7) N(1) 146.32(11)
Fe(7) Fe(2) S(2) Fe(1) -152.65(2)
Fe(7) Fe(2) S(2) Fe(3) -73.09(2)
S(2) Fe(2) Fe(7) Fe(5) 44.00(5)
S(2) Fe(2) Fe(7) Fe(6) 52.94(3)
S(2) Fe(2) Fe(7) Fe(8) 110.26(3)
S(2) Fe(2) Fe(7) S(1) 97.52(3)
S(2) Fe(2) Fe(7) S(5) 1.94(3)
S(2) Fe(2) Fe(7) S(7) 165.82(5)
S(2) Fe(2) Fe(7) N(1) -116.16(11)
Fe(7) Fe(2) S(3) Fe(1) 144.20(4)
Fe(7) Fe(2) S(3) Fe(4) 67.24(5)
S(3) Fe(2) Fe(7) Fe(5) -114.33(6)
S(3) Fe(2) Fe(7) Fe(6) -105.38(5)
S(3) Fe(2) Fe(7) Fe(8) -48.07(5)
S(3) Fe(2) Fe(7) S(1) -60.81(5)
S(3) Fe(2) Fe(7) S(5) -156.39(5)
S(3) Fe(2) Fe(7) S(7) 7.49(8)
S(3) Fe(2) Fe(7) N(1) 85.51(11)
Fe(7) Fe(2) N(1) Si(1) -108.58(17)
Fe(7) Fe(2) N(1) Si(2) 113.42(16)
N(1) Fe(2) Fe(7) Fe(5) 160.16(11)
N(1) Fe(2) Fe(7) Fe(6) 169.10(10)
N(1) Fe(2) Fe(7) Fe(8) -133.58(10)
N(1) Fe(2) Fe(7) S(1) -146.32(11)
N(1) Fe(2) Fe(7) S(5) 118.10(11)
N(1) Fe(2) Fe(7) S(7) -78.02(12)
S(1) Fe(2) S(2) Fe(1) -94.87(3)
S(1) Fe(2) S(2) Fe(3) -15.31(3)
S(2) Fe(2) S(1) Fe(3) 14.90(3)
S(2) Fe(2) S(1) Fe(4) 87.88(3)
S(2) Fe(2) S(1) Fe(6) -43.10(4)
S(2) Fe(2) S(1) Fe(7) -102.74(3)
S(2) Fe(2) S(1) Fe(8) -121.04(4)
S(1) Fe(2) S(3) Fe(1) 96.78(3)
S(1) Fe(2) S(3) Fe(4) 19.82(3)
S(3) Fe(2) S(1) Fe(3) -92.51(3)
S(3) Fe(2) S(1) Fe(4) -19.53(3)
S(3) Fe(2) S(1) Fe(6) -150.51(3)
S(3) Fe(2) S(1) Fe(7) 149.85(3)
S(3) Fe(2) S(1) Fe(8) 131.55(4)
S(1) Fe(2) N(1) Fe(7) -26.99(8)
S(1) Fe(2) N(1) Si(1) -135.57(13)
S(1) Fe(2) N(1) Si(2) 86.43(12)
N(1) Fe(2) S(1) Fe(3) 141.90(7)
N(1) Fe(2) S(1) Fe(4) -145.12(7)
N(1) Fe(2) S(1) Fe(6) 83.90(8)
N(1) Fe(2) S(1) Fe(7) 24.26(7)
N(1) Fe(2) S(1) Fe(8) 5.96(9)
S(2) Fe(2) S(3) Fe(1) -15.10(3)
S(2) Fe(2) S(3) Fe(4) -92.06(3)
S(3) Fe(2) S(2) Fe(1) 15.28(3)
S(3) Fe(2) S(2) Fe(3) 94.84(3)
S(2) Fe(2) N(1) Fe(7) 88.32(9)
S(2) Fe(2) N(1) Si(1) -20.26(18)
S(2) Fe(2) N(1) Si(2) -158.26(8)
N(1) Fe(2) S(2) Fe(1) 155.63(9)
N(1) Fe(2) S(2) Fe(3) -124.81(9)
S(3) Fe(2) N(1) Fe(7) -139.25(5)
S(3) Fe(2) N(1) Si(1) 112.17(13)
S(3) Fe(2) N(1) Si(2) -25.83(17)
N(1) Fe(2) S(3) Fe(1) -155.75(9)
N(1) Fe(2) S(3) Fe(4) 127.29(9)
Fe(1) Fe(3) Fe(4) Fe(2) 71.387(18)
Fe(1) Fe(3) Fe(4) S(1) 137.86(2)
Fe(1) Fe(3) Fe(4) S(3) 35.58(2)
Fe(1) Fe(3) Fe(4) S(4) -62.66(2)
Fe(1) Fe(3) Fe(4) S(8) -154.76(5)
Fe(1) Fe(3) Fe(6) Fe(5) 15.84(7)
Fe(1) Fe(3) Fe(6) Fe(7) 2.48(4)
Fe(1) Fe(3) Fe(6) Fe(8) -52.03(5)
Fe(1) Fe(3) Fe(6) S(1) -44.35(4)
Fe(1) Fe(3) Fe(6) S(5) 54.05(5)
Fe(1) Fe(3) Fe(6) S(6) -107.00(7)
Fe(1) Fe(3) Fe(6) N(2) 167.28(11)
Fe(1) Fe(3) S(1) Fe(2) 38.16(2)
Fe(1) Fe(3) S(1) Fe(4) -36.65(2)
Fe(1) Fe(3) S(1) Fe(6) 160.01(2)
Fe(1) Fe(3) S(1) Fe(7) 98.93(3)
Fe(1) Fe(3) S(1) Fe(8) 171.61(4)
Fe(1) Fe(3) S(2) Fe(2) -79.32(2)
Fe(1) Fe(3) S(4) Fe(4) 77.16(2)
Fe(1) Fe(3) N(2) Fe(6) -163.02(15)
Fe(1) Fe(3) N(2) Si(3) -53.0(3)
Fe(1) Fe(3) N(2) Si(4) 86.1(2)
Fe(2) Fe(3) Fe(4) Fe(1) -71.387(18)
Fe(2) Fe(3) Fe(4) S(1) 66.48(2)
Fe(2) Fe(3) Fe(4) S(3) -35.81(2)
Fe(2) Fe(3) Fe(4) S(4) -134.05(3)
Fe(2) Fe(3) Fe(4) S(8) 133.86(5)
Fe(2) Fe(3) Fe(6) Fe(5) 15.93(4)
Fe(2) Fe(3) Fe(6) Fe(7) 2.568(18)
Fe(2) Fe(3) Fe(6) Fe(8) -51.94(2)
Fe(2) Fe(3) Fe(6) S(1) -44.26(2)
Fe(2) Fe(3) Fe(6) S(5) 54.14(2)
Fe(2) Fe(3) Fe(6) S(6) -106.91(6)
Fe(2) Fe(3) Fe(6) N(2) 167.37(10)
Fe(2) Fe(3) S(1) Fe(4) -74.81(2)
Fe(2) Fe(3) S(1) Fe(6) 121.85(2)
Fe(2) Fe(3) S(1) Fe(7) 60.77(2)
Fe(2) Fe(3) S(1) Fe(8) 133.45(5)
Fe(2) Fe(3) S(2) Fe(1) 79.32(2)
Fe(2) Fe(3) S(4) Fe(1) -37.87(2)
Fe(2) Fe(3) S(4) Fe(4) 39.30(2)
Fe(2) Fe(3) N(2) Fe(6) -18.85(16)
Fe(2) Fe(3) N(2) Si(3) 91.20(17)
Fe(2) Fe(3) N(2) Si(4) -129.69(11)
Fe(4) Fe(3) Fe(6) Fe(5) 74.50(4)
Fe(4) Fe(3) Fe(6) Fe(7) 61.14(2)
Fe(4) Fe(3) Fe(6) Fe(8) 6.63(2)
Fe(4) Fe(3) Fe(6) S(1) 14.31(2)
Fe(4) Fe(3) Fe(6) S(5) 112.71(2)
Fe(4) Fe(3) Fe(6) S(6) -48.34(6)
Fe(4) Fe(3) Fe(6) N(2) -134.06(10)
Fe(6) Fe(3) Fe(4) Fe(1) -152.01(2)
Fe(6) Fe(3) Fe(4) Fe(2) -80.619(19)
Fe(6) Fe(3) Fe(4) S(1) -14.14(2)
Fe(6) Fe(3) Fe(4) S(3) -116.43(2)
Fe(6) Fe(3) Fe(4) S(4) 145.33(3)
Fe(6) Fe(3) Fe(4) S(8) 53.24(5)
Fe(4) Fe(3) S(1) Fe(2) 74.81(2)
Fe(4) Fe(3) S(1) Fe(6) -163.34(2)
Fe(4) Fe(3) S(1) Fe(7) 135.58(3)
Fe(4) Fe(3) S(1) Fe(8) -151.74(5)
S(1) Fe(3) Fe(4) Fe(1) -137.86(2)
S(1) Fe(3) Fe(4) Fe(2) -66.48(2)
S(1) Fe(3) Fe(4) S(3) -102.28(3)
S(1) Fe(3) Fe(4) S(4) 159.48(3)
S(1) Fe(3) Fe(4) S(8) 67.38(5)
Fe(4) Fe(3) S(2) Fe(1) 38.22(2)
Fe(4) Fe(3) S(2) Fe(2) -41.10(2)
S(2) Fe(3) Fe(4) Fe(1) -33.81(2)
S(2) Fe(3) Fe(4) Fe(2) 37.57(2)
S(2) Fe(3) Fe(4) S(1) 104.05(3)
S(2) Fe(3) Fe(4) S(3) 1.77(3)
S(2) Fe(3) Fe(4) S(4) -96.47(3)
S(2) Fe(3) Fe(4) S(8) 171.43(5)
Fe(4) Fe(3) S(4) Fe(1) -77.16(2)
S(4) Fe(3) Fe(4) Fe(1) 62.66(2)
S(4) Fe(3) Fe(4) Fe(2) 134.05(3)
S(4) Fe(3) Fe(4) S(1) -159.48(3)
S(4) Fe(3) Fe(4) S(3) 98.24(3)
S(4) Fe(3) Fe(4) S(8) -92.10(5)
Fe(4) Fe(3) N(2) Fe(6) 72.34(12)
Fe(4) Fe(3) N(2) Si(3) -177.61(8)
Fe(4) Fe(3) N(2) Si(4) -38.5(2)
N(2) Fe(3) Fe(4) Fe(1) 160.07(11)
N(2) Fe(3) Fe(4) Fe(2) -128.55(11)
N(2) Fe(3) Fe(4) S(1) -62.07(11)
N(2) Fe(3) Fe(4) S(3) -164.35(11)
N(2) Fe(3) Fe(4) S(4) 97.40(11)
N(2) Fe(3) Fe(4) S(8) 5.31(12)
Fe(6) Fe(3) S(1) Fe(2) -121.85(2)
Fe(6) Fe(3) S(1) Fe(4) 163.34(2)
Fe(6) Fe(3) S(1) Fe(7) -61.08(2)
Fe(6) Fe(3) S(1) Fe(8) 11.60(3)
S(1) Fe(3) Fe(6) Fe(5) 60.20(4)
S(1) Fe(3) Fe(6) Fe(7) 46.83(2)
S(1) Fe(3) Fe(6) Fe(8) -7.68(2)
S(1) Fe(3) Fe(6) S(5) 98.40(3)
S(1) Fe(3) Fe(6) S(6) -62.64(6)
S(1) Fe(3) Fe(6) N(2) -148.37(11)
Fe(6) Fe(3) S(2) Fe(1) 152.12(2)
Fe(6) Fe(3) S(2) Fe(2) 72.80(2)
S(2) Fe(3) Fe(6) Fe(5) -34.10(5)
S(2) Fe(3) Fe(6) Fe(7) -47.46(3)
S(2) Fe(3) Fe(6) Fe(8) -101.97(3)
S(2) Fe(3) Fe(6) S(1) -94.29(3)
S(2) Fe(3) Fe(6) S(5) 4.11(3)
S(2) Fe(3) Fe(6) S(6) -156.94(6)
S(2) Fe(3) Fe(6) N(2) 117.34(11)
Fe(6) Fe(3) S(4) Fe(1) -145.72(4)
Fe(6) Fe(3) S(4) Fe(4) -68.56(4)
S(4) Fe(3) Fe(6) Fe(5) 126.83(5)
S(4) Fe(3) Fe(6) Fe(7) 113.46(4)
S(4) Fe(3) Fe(6) Fe(8) 58.95(5)
S(4) Fe(3) Fe(6) S(1) 66.63(5)
S(4) Fe(3) Fe(6) S(5) 165.03(4)
S(4) Fe(3) Fe(6) S(6) 3.99(8)
S(4) Fe(3) Fe(6) N(2) -81.73(11)
Fe(6) Fe(3) N(2) Si(3) 110.06(18)
Fe(6) Fe(3) N(2) Si(4) -110.84(17)
N(2) Fe(3) Fe(6) Fe(5) -151.44(11)
N(2) Fe(3) Fe(6) Fe(7) -164.80(10)
N(2) Fe(3) Fe(6) Fe(8) 140.68(11)
N(2) Fe(3) Fe(6) S(1) 148.37(11)
N(2) Fe(3) Fe(6) S(5) -113.23(11)
N(2) Fe(3) Fe(6) S(6) 85.72(12)
S(1) Fe(3) S(2) Fe(1) 94.46(3)
S(1) Fe(3) S(2) Fe(2) 15.14(3)
S(2) Fe(3) S(1) Fe(2) -14.77(3)
S(2) Fe(3) S(1) Fe(4) -89.58(3)
S(2) Fe(3) S(1) Fe(6) 107.08(3)
S(2) Fe(3) S(1) Fe(7) 46.00(4)
S(2) Fe(3) S(1) Fe(8) 118.68(4)
S(1) Fe(3) S(4) Fe(1) -94.65(3)
S(1) Fe(3) S(4) Fe(4) -17.49(3)
S(4) Fe(3) S(1) Fe(2) 92.06(2)
S(4) Fe(3) S(1) Fe(4) 17.25(3)
S(4) Fe(3) S(1) Fe(6) -146.09(2)
S(4) Fe(3) S(1) Fe(7) 152.83(3)
S(4) Fe(3) S(1) Fe(8) -134.49(4)
S(1) Fe(3) N(2) Fe(6) 25.39(8)
S(1) Fe(3) N(2) Si(3) 135.45(14)
S(1) Fe(3) N(2) Si(4) -85.44(13)
N(2) Fe(3) S(1) Fe(2) -144.94(8)
N(2) Fe(3) S(1) Fe(4) 140.25(8)
N(2) Fe(3) S(1) Fe(6) -23.08(8)
N(2) Fe(3) S(1) Fe(7) -84.16(8)
N(2) Fe(3) S(1) Fe(8) -11.48(9)
S(2) Fe(3) S(4) Fe(1) 16.50(3)
S(2) Fe(3) S(4) Fe(4) 93.67(3)
S(4) Fe(3) S(2) Fe(1) -16.72(3)
S(4) Fe(3) S(2) Fe(2) -96.04(3)
S(2) Fe(3) N(2) Fe(6) -90.79(9)
S(2) Fe(3) N(2) Si(3) 19.3(2)
S(2) Fe(3) N(2) Si(4) 158.37(9)
N(2) Fe(3) S(2) Fe(1) -153.98(10)
N(2) Fe(3) S(2) Fe(2) 126.71(10)
S(4) Fe(3) N(2) Fe(6) 138.86(5)
S(4) Fe(3) N(2) Si(3) -111.08(14)
S(4) Fe(3) N(2) Si(4) 28.03(17)
N(2) Fe(3) S(4) Fe(1) 157.28(9)
N(2) Fe(3) S(4) Fe(4) -125.55(9)
Fe(1) Fe(4) S(1) Fe(2) -36.30(2)
Fe(1) Fe(4) S(1) Fe(3) 38.95(2)
Fe(1) Fe(4) S(1) Fe(6) 61.04(5)
Fe(1) Fe(4) S(1) Fe(7) -51.33(6)
Fe(1) Fe(4) S(1) Fe(8) -177.26(6)
Fe(1) Fe(4) S(3) Fe(2) 79.49(2)
Fe(1) Fe(4) S(4) Fe(3) -80.22(2)
Fe(1) Fe(4) S(8) C(37) 1.97(14)
Fe(2) Fe(4) S(1) Fe(3) 75.25(2)
Fe(2) Fe(4) S(1) Fe(6) 97.34(4)
Fe(2) Fe(4) S(1) Fe(7) -15.03(4)
Fe(2) Fe(4) S(1) Fe(8) -140.96(7)
Fe(2) Fe(4) S(3) Fe(1) -79.49(2)
Fe(2) Fe(4) S(4) Fe(1) 39.75(2)
Fe(2) Fe(4) S(4) Fe(3) -40.46(2)
Fe(2) Fe(4) S(8) C(37) -122.84(12)
Fe(3) Fe(4) S(1) Fe(2) -75.25(2)
Fe(3) Fe(4) S(1) Fe(6) 22.09(3)
Fe(3) Fe(4) S(1) Fe(7) -90.28(5)
Fe(3) Fe(4) S(1) Fe(8) 143.79(7)
Fe(3) Fe(4) S(3) Fe(1) -40.23(2)
Fe(3) Fe(4) S(3) Fe(2) 39.26(2)
Fe(3) Fe(4) S(4) Fe(1) 80.22(2)
Fe(3) Fe(4) S(8) C(37) 132.70(12)
S(1) Fe(4) S(3) Fe(1) -99.97(3)
S(1) Fe(4) S(3) Fe(2) -20.48(3)
S(3) Fe(4) S(1) Fe(2) 19.95(3)
S(3) Fe(4) S(1) Fe(3) 95.20(3)
S(3) Fe(4) S(1) Fe(6) 117.29(4)
S(3) Fe(4) S(1) Fe(7) 4.91(6)
S(3) Fe(4) S(1) Fe(8) -121.02(6)
S(1) Fe(4) S(4) Fe(1) 98.50(3)
S(1) Fe(4) S(4) Fe(3) 18.29(3)
S(4) Fe(4) S(1) Fe(2) -92.96(3)
S(4) Fe(4) S(1) Fe(3) -17.71(3)
S(4) Fe(4) S(1) Fe(6) 4.38(5)
S(4) Fe(4) S(1) Fe(7) -107.99(5)
S(4) Fe(4) S(1) Fe(8) 126.08(6)
S(1) Fe(4) S(8) C(37) -174.62(12)
S(8) Fe(4) S(1) Fe(2) 141.90(3)
S(8) Fe(4) S(1) Fe(3) -142.85(3)
S(8) Fe(4) S(1) Fe(6) -120.76(4)
S(8) Fe(4) S(1) Fe(7) 126.87(5)
S(8) Fe(4) S(1) Fe(8) 0.94(7)
S(3) Fe(4) S(4) Fe(1) -16.38(3)
S(3) Fe(4) S(4) Fe(3) -96.59(3)
S(4) Fe(4) S(3) Fe(1) 16.39(3)
S(4) Fe(4) S(3) Fe(2) 95.88(3)
S(3) Fe(4) S(8) C(37) -58.45(12)
S(8) Fe(4) S(3) Fe(1) 147.09(3)
S(8) Fe(4) S(3) Fe(2) -133.42(3)
S(4) Fe(4) S(8) C(37) 65.67(12)
S(8) Fe(4) S(4) Fe(1) -145.96(3)
S(8) Fe(4) S(4) Fe(3) 133.82(3)
Fe(6) Fe(5) Fe(7) Fe(2) 10.38(4)
Fe(6) Fe(5) Fe(7) Fe(8) -70.113(17)
Fe(6) Fe(5) Fe(7) S(1) -32.42(2)
Fe(6) Fe(5) Fe(7) S(5) 64.93(3)
Fe(6) Fe(5) Fe(7) S(7) -136.87(3)
Fe(6) Fe(5) Fe(7) N(1) 146.4(2)
Fe(7) Fe(5) Fe(6) Fe(3) -15.35(3)
Fe(7) Fe(5) Fe(6) Fe(8) 67.442(16)
Fe(7) Fe(5) Fe(6) S(1) 32.91(2)
Fe(7) Fe(5) Fe(6) S(5) -64.45(2)
Fe(7) Fe(5) Fe(6) S(6) 132.68(3)
Fe(7) Fe(5) Fe(6) N(2) -137.00(19)
Fe(6) Fe(5) Fe(8) Fe(7) 71.989(16)
Fe(6) Fe(5) Fe(8) S(1) 34.14(2)
Fe(6) Fe(5) Fe(8) S(6) -65.14(3)
Fe(6) Fe(5) Fe(8) S(7) 137.22(3)
Fe(6) Fe(5) Fe(8) S(9) -146.51(12)
Fe(8) Fe(5) Fe(6) Fe(3) -82.79(4)
Fe(8) Fe(5) Fe(6) Fe(7) -67.442(16)
Fe(8) Fe(5) Fe(6) S(1) -34.53(2)
Fe(8) Fe(5) Fe(6) S(5) -131.89(3)
Fe(8) Fe(5) Fe(6) S(6) 65.23(3)
Fe(8) Fe(5) Fe(6) N(2) 155.56(19)
Fe(6) Fe(5) S(5) Fe(7) -76.64(2)
S(5) Fe(5) Fe(6) Fe(3) 49.10(4)
S(5) Fe(5) Fe(6) Fe(7) 64.45(2)
S(5) Fe(5) Fe(6) Fe(8) 131.89(3)
S(5) Fe(5) Fe(6) S(1) 97.36(3)
S(5) Fe(5) Fe(6) S(6) -162.87(4)
S(5) Fe(5) Fe(6) N(2) -72.55(19)
Fe(6) Fe(5) S(6) Fe(8) 75.27(2)
S(6) Fe(5) Fe(6) Fe(3) -148.03(5)
S(6) Fe(5) Fe(6) Fe(7) -132.68(3)
S(6) Fe(5) Fe(6) Fe(8) -65.23(3)
S(6) Fe(5) Fe(6) S(1) -99.77(3)
S(6) Fe(5) Fe(6) S(5) 162.87(4)
S(6) Fe(5) Fe(6) N(2) 90.32(19)
Fe(6) Fe(5) S(7) Fe(7) 36.93(2)
Fe(6) Fe(5) S(7) Fe(8) -36.17(2)
S(7) Fe(5) Fe(6) Fe(3) -48.97(5)
S(7) Fe(5) Fe(6) Fe(7) -33.62(2)
S(7) Fe(5) Fe(6) Fe(8) 33.82(2)
S(7) Fe(5) Fe(6) S(1) -0.71(3)
S(7) Fe(5) Fe(6) S(5) -98.07(3)
S(7) Fe(5) Fe(6) S(6) 99.05(4)
S(7) Fe(5) Fe(6) N(2) -170.62(19)
Fe(6) Fe(5) S(11) C(25) 125.48(12)
S(11) Fe(5) Fe(6) Fe(3) 124.27(5)
S(11) Fe(5) Fe(6) Fe(7) 139.62(4)
S(11) Fe(5) Fe(6) Fe(8) -152.94(4)
S(11) Fe(5) Fe(6) S(1) 172.53(4)
S(11) Fe(5) Fe(6) S(5) 75.17(5)
S(11) Fe(5) Fe(6) S(6) -87.71(5)
S(11) Fe(5) Fe(6) N(2) 2.6(2)
Fe(7) Fe(5) Fe(8) Fe(6) -71.989(16)
Fe(7) Fe(5) Fe(8) S(1) -37.85(2)
Fe(7) Fe(5) Fe(8) S(6) -137.13(3)
Fe(7) Fe(5) Fe(8) S(7) 65.23(2)
Fe(7) Fe(5) Fe(8) S(9) 141.50(12)
Fe(8) Fe(5) Fe(7) Fe(2) 80.50(4)
Fe(8) Fe(5) Fe(7) Fe(6) 70.113(17)
Fe(8) Fe(5) Fe(7) S(1) 37.70(2)
Fe(8) Fe(5) Fe(7) S(5) 135.04(3)
Fe(8) Fe(5) Fe(7) S(7) -66.75(3)
Fe(8) Fe(5) Fe(7) N(1) -143.5(2)
Fe(7) Fe(5) S(5) Fe(6) 76.64(2)
S(5) Fe(5) Fe(7) Fe(2) -54.55(4)
S(5) Fe(5) Fe(7) Fe(6) -64.93(3)
S(5) Fe(5) Fe(7) Fe(8) -135.04(3)
S(5) Fe(5) Fe(7) S(1) -97.35(3)
S(5) Fe(5) Fe(7) S(7) 158.20(4)
S(5) Fe(5) Fe(7) N(1) 81.5(2)
Fe(7) Fe(5) S(6) Fe(6) -39.99(2)
Fe(7) Fe(5) S(6) Fe(8) 35.28(2)
S(6) Fe(5) Fe(7) Fe(2) 46.98(5)
S(6) Fe(5) Fe(7) Fe(6) 36.60(2)
S(6) Fe(5) Fe(7) Fe(8) -33.51(2)
S(6) Fe(5) Fe(7) S(1) 4.18(3)
S(6) Fe(5) Fe(7) S(5) 101.53(3)
S(6) Fe(5) Fe(7) S(7) -100.27(4)
S(6) Fe(5) Fe(7) N(1) -177.0(2)
Fe(7) Fe(5) S(7) Fe(8) -73.10(2)
S(7) Fe(5) Fe(7) Fe(2) 147.25(5)
S(7) Fe(5) Fe(7) Fe(6) 136.87(3)
S(7) Fe(5) Fe(7) Fe(8) 66.75(3)
S(7) Fe(5) Fe(7) S(1) 104.45(3)
S(7) Fe(5) Fe(7) S(5) -158.20(4)
S(7) Fe(5) Fe(7) N(1) -76.7(2)
Fe(7) Fe(5) S(11) C(25) -129.74(12)
S(11) Fe(5) Fe(7) Fe(2) -120.83(6)
S(11) Fe(5) Fe(7) Fe(6) -131.21(5)
S(11) Fe(5) Fe(7) Fe(8) 158.67(5)
S(11) Fe(5) Fe(7) S(1) -163.63(5)
S(11) Fe(5) Fe(7) S(5) -66.28(6)
S(11) Fe(5) Fe(7) S(7) 91.92(6)
S(11) Fe(5) Fe(7) N(1) 15.2(2)
Fe(8) Fe(5) S(5) Fe(6) 39.91(2)
Fe(8) Fe(5) S(5) Fe(7) -36.73(2)
S(5) Fe(5) Fe(8) Fe(6) -37.16(2)
S(5) Fe(5) Fe(8) Fe(7) 34.83(2)
S(5) Fe(5) Fe(8) S(1) -3.02(3)
S(5) Fe(5) Fe(8) S(6) -102.30(3)
S(5) Fe(5) Fe(8) S(7) 100.06(3)
S(5) Fe(5) Fe(8) S(9) 176.33(12)
Fe(8) Fe(5) S(6) Fe(6) -75.27(2)
S(6) Fe(5) Fe(8) Fe(6) 65.14(3)
S(6) Fe(5) Fe(8) Fe(7) 137.13(3)
S(6) Fe(5) Fe(8) S(1) 99.28(3)
S(6) Fe(5) Fe(8) S(7) -157.64(4)
S(6) Fe(5) Fe(8) S(9) -81.37(12)
Fe(8) Fe(5) S(7) Fe(7) 73.10(2)
S(7) Fe(5) Fe(8) Fe(6) -137.22(3)
S(7) Fe(5) Fe(8) Fe(7) -65.23(2)
S(7) Fe(5) Fe(8) S(1) -103.08(3)
S(7) Fe(5) Fe(8) S(6) 157.64(4)
S(7) Fe(5) Fe(8) S(9) 76.27(12)
Fe(8) Fe(5) S(11) C(25) 6.75(15)
S(11) Fe(5) Fe(8) Fe(6) 136.37(7)
S(11) Fe(5) Fe(8) Fe(7) -151.64(7)
S(11) Fe(5) Fe(8) S(1) 170.51(7)
S(11) Fe(5) Fe(8) S(6) 71.23(7)
S(11) Fe(5) Fe(8) S(7) -86.41(7)
S(11) Fe(5) Fe(8) S(9) -10.13(15)
S(5) Fe(5) S(6) Fe(6) 14.16(3)
S(5) Fe(5) S(6) Fe(8) 89.43(3)
S(6) Fe(5) S(5) Fe(6) -14.11(3)
S(6) Fe(5) S(5) Fe(7) -90.75(3)
S(5) Fe(5) S(7) Fe(7) -17.74(3)
S(5) Fe(5) S(7) Fe(8) -90.85(3)
S(7) Fe(5) S(5) Fe(6) 94.27(3)
S(7) Fe(5) S(5) Fe(7) 17.63(3)
S(5) Fe(5) S(11) C(25) -179.96(12)
S(11) Fe(5) S(5) Fe(6) -137.09(3)
S(11) Fe(5) S(5) Fe(7) 146.27(3)
S(6) Fe(5) S(7) Fe(7) 91.38(3)
S(6) Fe(5) S(7) Fe(8) 18.28(3)
S(7) Fe(5) S(6) Fe(6) -93.63(3)
S(7) Fe(5) S(6) Fe(8) -18.36(3)
S(6) Fe(5) S(11) C(25) 63.55(13)
S(11) Fe(5) S(6) Fe(6) 132.27(3)
S(11) Fe(5) S(6) Fe(8) -152.46(3)
S(7) Fe(5) S(11) C(25) -62.24(13)
S(11) Fe(5) S(7) Fe(7) -137.80(3)
S(11) Fe(5) S(7) Fe(8) 149.10(3)
Fe(3) Fe(6) Fe(7) Fe(2) -2.533(18)
Fe(3) Fe(6) Fe(7) Fe(5) 172.22(2)
Fe(3) Fe(6) Fe(7) Fe(8) -116.753(19)
Fe(3) Fe(6) Fe(7) S(1) -47.40(2)
Fe(3) Fe(6) Fe(7) S(5) 109.66(3)
Fe(3) Fe(6) Fe(7) S(7) -154.21(2)
Fe(3) Fe(6) Fe(7) N(1) 9.36(12)
Fe(3) Fe(6) Fe(8) Fe(5) 146.83(2)
Fe(3) Fe(6) Fe(8) Fe(7) 74.351(19)
Fe(3) Fe(6) Fe(8) S(1) 7.61(2)
Fe(3) Fe(6) Fe(8) S(6) -149.33(3)
Fe(3) Fe(6) Fe(8) S(7) 112.47(2)
Fe(3) Fe(6) Fe(8) S(9) -45.36(4)
Fe(3) Fe(6) S(1) Fe(2) 57.43(2)
Fe(3) Fe(6) S(1) Fe(4) -21.69(3)
Fe(3) Fe(6) S(1) Fe(7) 117.18(2)
Fe(3) Fe(6) S(1) Fe(8) -171.46(2)
Fe(3) Fe(6) S(5) Fe(5) -156.38(2)
Fe(3) Fe(6) S(5) Fe(7) -77.43(2)
Fe(3) Fe(6) S(6) Fe(5) 147.39(5)
Fe(3) Fe(6) S(6) Fe(8) 70.28(6)
Fe(3) Fe(6) N(2) Si(3) -117.23(17)
Fe(3) Fe(6) N(2) Si(4) 111.00(17)
Fe(5) Fe(6) Fe(7) Fe(2) -174.75(2)
Fe(5) Fe(6) Fe(7) Fe(8) 71.028(16)
Fe(5) Fe(6) Fe(7) S(1) 140.38(2)
Fe(5) Fe(6) Fe(7) S(5) -62.55(3)
Fe(5) Fe(6) Fe(7) S(7) 33.57(2)
Fe(5) Fe(6) Fe(7) N(1) -162.86(12)
Fe(5) Fe(6) Fe(8) Fe(7) -72.476(16)
Fe(5) Fe(6) Fe(8) S(1) -139.22(2)
Fe(5) Fe(6) Fe(8) S(6) 63.84(3)
Fe(5) Fe(6) Fe(8) S(7) -34.35(2)
Fe(5) Fe(6) Fe(8) S(9) 167.81(4)
Fe(5) Fe(6) S(1) Fe(2) -95.10(3)
Fe(5) Fe(6) S(1) Fe(3) -152.54(2)
Fe(5) Fe(6) S(1) Fe(4) -174.23(3)
Fe(5) Fe(6) S(1) Fe(7) -35.35(2)
Fe(5) Fe(6) S(1) Fe(8) 36.00(2)
Fe(5) Fe(6) S(5) Fe(7) 78.95(2)
Fe(5) Fe(6) S(6) Fe(8) -77.11(2)
Fe(5) Fe(6) N(2) Fe(3) 144.16(13)
Fe(5) Fe(6) N(2) Si(3) 26.9(2)
Fe(5) Fe(6) N(2) Si(4) -104.84(19)
Fe(7) Fe(6) Fe(8) Fe(5) 72.476(16)
Fe(7) Fe(6) Fe(8) S(1) -66.74(2)
Fe(7) Fe(6) Fe(8) S(6) 136.32(3)
Fe(7) Fe(6) Fe(8) S(7) 38.12(2)
Fe(7) Fe(6) Fe(8) S(9) -119.71(4)
Fe(8) Fe(6) Fe(7) Fe(2) 114.221(19)
Fe(8) Fe(6) Fe(7) Fe(5) -71.028(16)
Fe(8) Fe(6) Fe(7) S(1) 69.35(2)
Fe(8) Fe(6) Fe(7) S(5) -133.58(3)
Fe(8) Fe(6) Fe(7) S(7) -37.45(2)
Fe(8) Fe(6) Fe(7) N(1) 126.11(12)
Fe(7) Fe(6) S(1) Fe(2) -59.75(2)
Fe(7) Fe(6) S(1) Fe(3) -117.18(2)
Fe(7) Fe(6) S(1) Fe(4) -138.87(5)
Fe(7) Fe(6) S(1) Fe(8) 71.35(2)
S(1) Fe(6) Fe(7) Fe(2) 44.87(2)
S(1) Fe(6) Fe(7) Fe(5) -140.38(2)
S(1) Fe(6) Fe(7) Fe(8) -69.35(2)
S(1) Fe(6) Fe(7) S(5) 157.07(4)
S(1) Fe(6) Fe(7) S(7) -106.81(3)
S(1) Fe(6) Fe(7) N(1) 56.76(12)
Fe(7) Fe(6) S(5) Fe(5) -78.95(2)
S(5) Fe(6) Fe(7) Fe(2) -112.20(3)
S(5) Fe(6) Fe(7) Fe(5) 62.55(3)
S(5) Fe(6) Fe(7) Fe(8) 133.58(3)
S(5) Fe(6) Fe(7) S(1) -157.07(4)
S(5) Fe(6) Fe(7) S(7) 96.13(4)
S(5) Fe(6) Fe(7) N(1) -100.31(12)
Fe(7) Fe(6) S(6) Fe(5) 40.71(2)
Fe(7) Fe(6) S(6) Fe(8) -36.40(2)
S(6) Fe(6) Fe(7) Fe(2) 148.69(2)
S(6) Fe(6) Fe(7) Fe(5) -36.55(2)
S(6) Fe(6) Fe(7) Fe(8) 34.47(2)
S(6) Fe(6) Fe(7) S(1) 103.82(3)
S(6) Fe(6) Fe(7) S(5) -99.11(4)
S(6) Fe(6) Fe(7) S(7) -2.98(3)
S(6) Fe(6) Fe(7) N(1) 160.58(12)
Fe(7) Fe(6) N(2) Fe(3) 21.84(15)
Fe(7) Fe(6) N(2) Si(3) -95.39(14)
Fe(7) Fe(6) N(2) Si(4) 132.85(10)
N(2) Fe(6) Fe(7) Fe(2) -18.59(11)
N(2) Fe(6) Fe(7) Fe(5) 156.16(11)
N(2) Fe(6) Fe(7) Fe(8) -132.81(11)
N(2) Fe(6) Fe(7) S(1) -63.46(11)
N(2) Fe(6) Fe(7) S(5) 93.61(12)
N(2) Fe(6) Fe(7) S(7) -170.26(11)
N(2) Fe(6) Fe(7) N(1) -6.70(17)
Fe(8) Fe(6) S(1) Fe(2) -131.10(3)
Fe(8) Fe(6) S(1) Fe(3) 171.46(2)
Fe(8) Fe(6) S(1) Fe(4) 149.78(5)
Fe(8) Fe(6) S(1) Fe(7) -71.35(2)
S(1) Fe(6) Fe(8) Fe(5) 139.22(2)
S(1) Fe(6) Fe(8) Fe(7) 66.74(2)
S(1) Fe(6) Fe(8) S(6) -156.94(3)
S(1) Fe(6) Fe(8) S(7) 104.86(3)
S(1) Fe(6) Fe(8) S(9) -52.97(4)
Fe(8) Fe(6) S(5) Fe(5) -40.68(2)
Fe(8) Fe(6) S(5) Fe(7) 38.27(2)
S(5) Fe(6) Fe(8) Fe(5) 36.46(2)
S(5) Fe(6) Fe(8) Fe(7) -36.01(2)
S(5) Fe(6) Fe(8) S(1) -102.75(3)
S(5) Fe(6) Fe(8) S(6) 100.31(4)
S(5) Fe(6) Fe(8) S(7) 2.11(3)
S(5) Fe(6) Fe(8) S(9) -155.72(4)
Fe(8) Fe(6) S(6) Fe(5) 77.11(2)
S(6) Fe(6) Fe(8) Fe(5) -63.84(3)
S(6) Fe(6) Fe(8) Fe(7) -136.32(3)
S(6) Fe(6) Fe(8) S(1) 156.94(3)
S(6) Fe(6) Fe(8) S(7) -98.20(3)
S(6) Fe(6) Fe(8) S(9) 103.97(5)
Fe(8) Fe(6) N(2) Fe(3) -71.07(14)
Fe(8) Fe(6) N(2) Si(3) 171.70(5)
Fe(8) Fe(6) N(2) Si(4) 39.9(2)
N(2) Fe(6) Fe(8) Fe(5) -163.85(12)
N(2) Fe(6) Fe(8) Fe(7) 123.68(12)
N(2) Fe(6) Fe(8) S(1) 56.94(12)
N(2) Fe(6) Fe(8) S(6) -100.01(13)
N(2) Fe(6) Fe(8) S(7) 161.80(12)
N(2) Fe(6) Fe(8) S(9) 3.97(13)
S(1) Fe(6) S(5) Fe(5) -98.30(3)
S(1) Fe(6) S(5) Fe(7) -19.34(3)
S(5) Fe(6) S(1) Fe(2) -40.83(4)
S(5) Fe(6) S(1) Fe(3) -98.26(3)
S(5) Fe(6) S(1) Fe(4) -119.95(4)
S(5) Fe(6) S(1) Fe(7) 18.92(3)
S(5) Fe(6) S(1) Fe(8) 90.27(3)
S(1) Fe(6) S(6) Fe(5) 97.12(3)
S(1) Fe(6) S(6) Fe(8) 20.01(3)
S(6) Fe(6) S(1) Fe(2) -150.40(3)
S(6) Fe(6) S(1) Fe(3) 152.16(3)
S(6) Fe(6) S(1) Fe(4) 130.48(4)
S(6) Fe(6) S(1) Fe(7) -90.65(3)
S(6) Fe(6) S(1) Fe(8) -19.30(3)
S(1) Fe(6) N(2) Fe(3) -26.03(8)
S(1) Fe(6) N(2) Si(3) -143.26(12)
S(1) Fe(6) N(2) Si(4) 84.97(13)
N(2) Fe(6) S(1) Fe(2) 80.66(8)
N(2) Fe(6) S(1) Fe(3) 23.22(8)
N(2) Fe(6) S(1) Fe(4) 1.53(9)
N(2) Fe(6) S(1) Fe(7) 140.41(8)
N(2) Fe(6) S(1) Fe(8) -148.24(8)
S(5) Fe(6) S(6) Fe(5) -13.82(3)
S(5) Fe(6) S(6) Fe(8) -90.93(3)
S(6) Fe(6) S(5) Fe(5) 13.96(3)
S(6) Fe(6) S(5) Fe(7) 92.92(3)
S(5) Fe(6) N(2) Fe(3) 86.20(9)
S(5) Fe(6) N(2) Si(3) -31.03(16)
S(5) Fe(6) N(2) Si(4) -162.80(10)
N(2) Fe(6) S(5) Fe(5) 153.36(8)
N(2) Fe(6) S(5) Fe(7) -127.68(9)
S(6) Fe(6) N(2) Fe(3) -143.12(5)
S(6) Fe(6) N(2) Si(3) 99.65(13)
S(6) Fe(6) N(2) Si(4) -32.12(18)
N(2) Fe(6) S(6) Fe(5) -149.99(9)
N(2) Fe(6) S(6) Fe(8) 132.90(9)
Fe(2) Fe(7) Fe(8) Fe(5) -147.60(2)
Fe(2) Fe(7) Fe(8) Fe(6) -77.437(19)
Fe(2) Fe(7) Fe(8) S(1) -12.40(2)
Fe(2) Fe(7) Fe(8) S(6) -113.04(3)
Fe(2) Fe(7) Fe(8) S(7) 149.38(3)
Fe(2) Fe(7) Fe(8) S(9) 45.68(4)
Fe(2) Fe(7) S(1) Fe(3) -59.73(2)
Fe(2) Fe(7) S(1) Fe(4) 14.84(4)
Fe(2) Fe(7) S(1) Fe(6) -120.50(2)
Fe(2) Fe(7) S(1) Fe(8) 165.81(2)
Fe(2) Fe(7) S(5) Fe(5) 154.26(2)
Fe(2) Fe(7) S(5) Fe(6) 76.47(2)
Fe(2) Fe(7) S(7) Fe(5) -147.08(4)
Fe(2) Fe(7) S(7) Fe(8) -70.30(5)
Fe(2) Fe(7) N(1) Si(1) 119.73(16)
Fe(2) Fe(7) N(1) Si(2) -109.04(17)
Fe(5) Fe(7) Fe(8) Fe(6) 70.159(15)
Fe(5) Fe(7) Fe(8) S(1) 135.19(2)
Fe(5) Fe(7) Fe(8) S(6) 34.56(2)
Fe(5) Fe(7) Fe(8) S(7) -63.02(2)
Fe(5) Fe(7) Fe(8) S(9) -166.73(4)
Fe(5) Fe(7) S(1) Fe(2) 155.08(2)
Fe(5) Fe(7) S(1) Fe(3) 95.35(3)
Fe(5) Fe(7) S(1) Fe(4) 169.93(4)
Fe(5) Fe(7) S(1) Fe(6) 34.59(2)
Fe(5) Fe(7) S(1) Fe(8) -39.10(2)
Fe(5) Fe(7) S(5) Fe(6) -77.79(2)
Fe(5) Fe(7) S(7) Fe(8) 76.78(2)
Fe(5) Fe(7) N(1) Fe(2) -151.66(15)
Fe(5) Fe(7) N(1) Si(1) -31.9(3)
Fe(5) Fe(7) N(1) Si(2) 99.3(2)
Fe(6) Fe(7) Fe(8) Fe(5) -70.159(15)
Fe(6) Fe(7) Fe(8) S(1) 65.03(2)
Fe(6) Fe(7) Fe(8) S(6) -35.60(2)
Fe(6) Fe(7) Fe(8) S(7) -133.18(3)
Fe(6) Fe(7) Fe(8) S(9) 123.12(4)
Fe(6) Fe(7) S(1) Fe(2) 120.50(2)
Fe(6) Fe(7) S(1) Fe(3) 60.76(2)
Fe(6) Fe(7) S(1) Fe(4) 135.34(6)
Fe(6) Fe(7) S(1) Fe(8) -73.69(2)
Fe(6) Fe(7) S(5) Fe(5) 77.79(2)
Fe(6) Fe(7) S(7) Fe(5) -36.93(2)
Fe(6) Fe(7) S(7) Fe(8) 39.84(2)
Fe(6) Fe(7) N(1) Fe(2) -16.12(15)
Fe(6) Fe(7) N(1) Si(1) 103.62(13)
Fe(6) Fe(7) N(1) Si(2) -125.16(11)
Fe(8) Fe(7) S(1) Fe(2) -165.81(2)
Fe(8) Fe(7) S(1) Fe(3) 134.45(3)
Fe(8) Fe(7) S(1) Fe(4) -150.97(6)
Fe(8) Fe(7) S(1) Fe(6) 73.69(2)
S(1) Fe(7) Fe(8) Fe(5) -135.19(2)
S(1) Fe(7) Fe(8) Fe(6) -65.03(2)
S(1) Fe(7) Fe(8) S(6) -100.63(3)
S(1) Fe(7) Fe(8) S(7) 161.79(3)
S(1) Fe(7) Fe(8) S(9) 58.08(4)
Fe(8) Fe(7) S(5) Fe(5) 38.45(2)
Fe(8) Fe(7) S(5) Fe(6) -39.34(2)
S(5) Fe(7) Fe(8) Fe(5) -34.17(2)
S(5) Fe(7) Fe(8) Fe(6) 35.99(2)
S(5) Fe(7) Fe(8) S(1) 101.03(3)
S(5) Fe(7) Fe(8) S(6) 0.39(3)
S(5) Fe(7) Fe(8) S(7) -97.19(3)
S(5) Fe(7) Fe(8) S(9) 159.11(4)
Fe(8) Fe(7) S(7) Fe(5) -76.78(2)
S(7) Fe(7) Fe(8) Fe(5) 63.02(2)
S(7) Fe(7) Fe(8) Fe(6) 133.18(3)
S(7) Fe(7) Fe(8) S(1) -161.79(3)
S(7) Fe(7) Fe(8) S(6) 97.58(3)
S(7) Fe(7) Fe(8) S(9) -103.71(5)
Fe(8) Fe(7) N(1) Fe(2) 76.13(12)
Fe(8) Fe(7) N(1) Si(1) -164.14(6)
Fe(8) Fe(7) N(1) Si(2) -32.9(2)
N(1) Fe(7) Fe(8) Fe(5) 161.94(11)
N(1) Fe(7) Fe(8) Fe(6) -127.90(11)
N(1) Fe(7) Fe(8) S(1) -62.86(11)
N(1) Fe(7) Fe(8) S(6) -163.50(11)
N(1) Fe(7) Fe(8) S(7) 98.92(11)
N(1) Fe(7) Fe(8) S(9) -4.78(12)
S(1) Fe(7) S(5) Fe(5) 96.93(3)
S(1) Fe(7) S(5) Fe(6) 19.14(3)
S(5) Fe(7) S(1) Fe(2) 101.72(3)
S(5) Fe(7) S(1) Fe(3) 41.99(4)
S(5) Fe(7) S(1) Fe(4) 116.57(5)
S(5) Fe(7) S(1) Fe(6) -18.77(3)
S(5) Fe(7) S(1) Fe(8) -92.46(3)
S(1) Fe(7) S(7) Fe(5) -93.02(3)
S(1) Fe(7) S(7) Fe(8) -16.24(3)
S(7) Fe(7) S(1) Fe(2) -150.01(2)
S(7) Fe(7) S(1) Fe(3) 150.25(3)
S(7) Fe(7) S(1) Fe(4) -135.17(5)
S(7) Fe(7) S(1) Fe(6) 89.49(3)
S(7) Fe(7) S(1) Fe(8) 15.80(3)
S(1) Fe(7) N(1) Fe(2) 27.22(8)
S(1) Fe(7) N(1) Si(1) 146.95(11)
S(1) Fe(7) N(1) Si(2) -81.83(14)
N(1) Fe(7) S(1) Fe(2) -24.49(8)
N(1) Fe(7) S(1) Fe(3) -84.23(8)
N(1) Fe(7) S(1) Fe(4) -9.65(9)
N(1) Fe(7) S(1) Fe(6) -144.99(8)
N(1) Fe(7) S(1) Fe(8) 141.32(8)
S(5) Fe(7) S(7) Fe(5) 17.26(3)
S(5) Fe(7) S(7) Fe(8) 94.04(3)
S(7) Fe(7) S(5) Fe(5) -17.50(3)
S(7) Fe(7) S(5) Fe(6) -95.29(3)
S(5) Fe(7) N(1) Fe(2) -84.96(9)
S(5) Fe(7) N(1) Si(1) 34.78(16)
S(5) Fe(7) N(1) Si(2) 166.00(9)
N(1) Fe(7) S(5) Fe(5) -154.81(9)
N(1) Fe(7) S(5) Fe(6) 127.40(9)
S(7) Fe(7) N(1) Fe(2) 145.18(5)
S(7) Fe(7) N(1) Si(1) -95.09(13)
S(7) Fe(7) N(1) Si(2) 36.13(18)
N(1) Fe(7) S(7) Fe(5) 155.92(9)
N(1) Fe(7) S(7) Fe(8) -127.30(9)
Fe(5) Fe(8) S(1) Fe(2) 59.75(5)
Fe(5) Fe(8) S(1) Fe(3) -48.49(5)
Fe(5) Fe(8) S(1) Fe(4) -175.57(6)
Fe(5) Fe(8) S(1) Fe(6) -36.72(2)
Fe(5) Fe(8) S(1) Fe(7) 40.84(2)
Fe(5) Fe(8) S(6) Fe(6) 78.28(2)
Fe(5) Fe(8) S(7) Fe(7) -79.79(2)
Fe(5) Fe(8) S(9) C(42) 22.1(2)
Fe(6) Fe(8) S(1) Fe(2) 96.47(4)
Fe(6) Fe(8) S(1) Fe(3) -11.77(3)
Fe(6) Fe(8) S(1) Fe(4) -138.85(7)
Fe(6) Fe(8) S(1) Fe(7) 77.57(2)
Fe(6) Fe(8) S(6) Fe(5) -78.28(2)
Fe(6) Fe(8) S(7) Fe(5) 37.93(2)
Fe(6) Fe(8) S(7) Fe(7) -41.86(2)
Fe(6) Fe(8) S(9) C(42) -117.32(13)
Fe(7) Fe(8) S(1) Fe(2) 18.90(3)
Fe(7) Fe(8) S(1) Fe(3) -89.33(4)
Fe(7) Fe(8) S(1) Fe(4) 143.59(7)
Fe(7) Fe(8) S(1) Fe(6) -77.57(2)
Fe(7) Fe(8) S(6) Fe(5) -38.85(2)
Fe(7) Fe(8) S(6) Fe(6) 39.43(2)
Fe(7) Fe(8) S(7) Fe(5) 79.79(2)
Fe(7) Fe(8) S(9) C(42) 156.28(12)
S(1) Fe(8) S(6) Fe(5) -98.01(3)
S(1) Fe(8) S(6) Fe(6) -19.73(3)
S(6) Fe(8) S(1) Fe(2) 115.94(5)
S(6) Fe(8) S(1) Fe(3) 7.70(5)
S(6) Fe(8) S(1) Fe(4) -119.38(6)
S(6) Fe(8) S(1) Fe(6) 19.47(3)
S(6) Fe(8) S(1) Fe(7) 97.04(3)
S(1) Fe(8) S(7) Fe(5) 95.93(3)
S(1) Fe(8) S(7) Fe(7) 16.13(3)
S(7) Fe(8) S(1) Fe(2) 3.05(5)
S(7) Fe(8) S(1) Fe(3) -105.19(5)
S(7) Fe(8) S(1) Fe(4) 127.73(6)
S(7) Fe(8) S(1) Fe(6) -93.42(3)
S(7) Fe(8) S(1) Fe(7) -15.86(3)
S(1) Fe(8) S(9) C(42) -158.51(13)
S(9) Fe(8) S(1) Fe(2) -120.07(5)
S(9) Fe(8) S(1) Fe(3) 131.69(5)
S(9) Fe(8) S(1) Fe(4) 4.61(7)
S(9) Fe(8) S(1) Fe(6) 143.46(3)
S(9) Fe(8) S(1) Fe(7) -138.97(3)
S(6) Fe(8) S(7) Fe(5) -18.46(3)
S(6) Fe(8) S(7) Fe(7) -98.25(3)
S(7) Fe(8) S(6) Fe(5) 18.49(3)
S(7) Fe(8) S(6) Fe(6) 96.77(3)
S(6) Fe(8) S(9) C(42) -48.21(14)
S(9) Fe(8) S(6) Fe(5) 160.53(4)
S(9) Fe(8) S(6) Fe(6) -121.19(4)
S(7) Fe(8) S(9) C(42) 87.92(13)
S(9) Fe(8) S(7) Fe(5) -161.18(3)
S(9) Fe(8) S(7) Fe(7) 119.03(3)
Fe(4) S(8) C(37) N(3) -74.5(2)
Fe(4) S(8) C(37) N(4) 105.7(2)
Fe(8) S(9) C(42) N(5) 130.4(2)
Fe(8) S(9) C(42) N(6) -51.7(3)
Fe(1) S(10) C(13) C(14) -91.3(3)
Fe(1) S(10) C(13) C(18) 95.7(2)
Fe(5) S(11) C(25) C(26) 89.4(2)
Fe(5) S(11) C(25) C(30) -90.8(3)
C(1) Si(1) N(1) Fe(2) 25.1(2)
C(1) Si(1) N(1) Fe(7) -69.5(2)
C(1) Si(1) N(1) Si(2) 160.53(19)
C(2) Si(1) N(1) Fe(2) 144.81(18)
C(2) Si(1) N(1) Fe(7) 50.2(2)
C(2) Si(1) N(1) Si(2) -79.8(2)
C(3) Si(1) N(1) Fe(2) -93.1(2)
C(3) Si(1) N(1) Fe(7) 172.21(19)
C(3) Si(1) N(1) Si(2) 42.2(2)
C(4) Si(2) N(1) Fe(2) -54.2(2)
C(4) Si(2) N(1) Fe(7) 38.6(2)
C(4) Si(2) N(1) Si(1) 166.12(18)
C(5) Si(2) N(1) Fe(2) -172.44(18)
C(5) Si(2) N(1) Fe(7) -79.7(2)
C(5) Si(2) N(1) Si(1) 47.8(2)
C(6) Si(2) N(1) Fe(2) 66.6(2)
C(6) Si(2) N(1) Fe(7) 159.42(19)
C(6) Si(2) N(1) Si(1) -73.1(2)
C(7) Si(3) N(2) Fe(3) 96.6(2)
C(7) Si(3) N(2) Fe(6) -169.39(17)
C(7) Si(3) N(2) Si(4) -40.4(2)
C(8) Si(3) N(2) Fe(3) -22.4(2)
C(8) Si(3) N(2) Fe(6) 71.7(2)
C(8) Si(3) N(2) Si(4) -159.38(19)
C(9) Si(3) N(2) Fe(3) -142.94(19)
C(9) Si(3) N(2) Fe(6) -48.9(2)
C(9) Si(3) N(2) Si(4) 80.1(2)
C(10) Si(4) N(2) Fe(3) -68.3(2)
C(10) Si(4) N(2) Fe(6) -160.46(18)
C(10) Si(4) N(2) Si(3) 71.1(2)
C(11) Si(4) N(2) Fe(3) 170.25(17)
C(11) Si(4) N(2) Fe(6) 78.1(2)
C(11) Si(4) N(2) Si(3) -50.3(2)
C(12) Si(4) N(2) Fe(3) 51.9(2)
C(12) Si(4) N(2) Fe(6) -40.3(2)
C(12) Si(4) N(2) Si(3) -168.73(19)
C(19) Si(5) C(14) C(13) 76.8(3)
C(19) Si(5) C(14) C(15) -102.1(3)
C(20) Si(5) C(14) C(13) -166.2(3)
C(20) Si(5) C(14) C(15) 14.9(3)
C(21) Si(5) C(14) C(13) -49.0(4)
C(21) Si(5) C(14) C(15) 132.0(3)
C(22) Si(6) C(18) C(13) -76.4(4)
C(22) Si(6) C(18) C(17) 99.9(3)
C(23) Si(6) C(18) C(13) 47.5(4)
C(23) Si(6) C(18) C(17) -136.3(3)
C(24) Si(6) C(18) C(13) 166.2(3)
C(24) Si(6) C(18) C(17) -17.5(4)
C(31) Si(7) C(26) C(25) 159.8(3)
C(31) Si(7) C(26) C(27) -8.1(3)
C(32) Si(7) C(26) C(25) -80.0(3)
C(32) Si(7) C(26) C(27) 112.1(3)
C(33) Si(7) C(26) C(25) 44.8(3)
C(33) Si(7) C(26) C(27) -123.0(3)
C(34) Si(8) C(30) C(25) -45.9(3)
C(34) Si(8) C(30) C(29) 120.4(3)
C(35) Si(8) C(30) C(25) -161.4(3)
C(35) Si(8) C(30) C(29) 4.9(4)
C(36) Si(8) C(30) C(25) 77.6(4)
C(36) Si(8) C(30) C(29) -116.1(4)
C(38) N(3) C(37) S(8) -25.5(4)
C(38) N(3) C(37) N(4) 154.3(3)
C(39) N(3) C(37) S(8) 141.7(3)
C(39) N(3) C(37) N(4) -38.5(5)
C(40) N(4) C(37) S(8) -17.3(4)
C(40) N(4) C(37) N(3) 162.9(3)
C(41) N(4) C(37) S(8) 153.7(3)
C(41) N(4) C(37) N(3) -26.1(5)
C(43) N(5) C(42) S(9) -20.9(4)
C(43) N(5) C(42) N(6) 161.2(3)
C(44) N(5) C(42) S(9) 145.4(3)
C(44) N(5) C(42) N(6) -32.6(5)
C(45) N(6) C(42) S(9) 149.6(4)
C(45) N(6) C(42) N(5) -32.5(6)
C(46) N(6) C(42) S(9) -17.6(5)
C(46) N(6) C(42) N(5) 160.3(3)
S(10) C(13) C(14) Si(5) 7.2(4)
S(10) C(13) C(14) C(15) -173.8(2)
S(10) C(13) C(18) Si(6) -10.7(4)
S(10) C(13) C(18) C(17) 173.0(3)
C(14) C(13) C(18) Si(6) 176.6(3)
C(14) C(13) C(18) C(17) 0.2(5)
C(18) C(13) C(14) Si(5) 179.8(3)
C(18) C(13) C(14) C(15) -1.2(5)
Si(5) C(14) C(15) C(16) 179.7(3)
C(13) C(14) C(15) C(16) 0.6(6)
C(14) C(15) C(16) C(17) 0.8(6)
C(15) C(16) C(17) C(18) -1.9(6)
C(16) C(17) C(18) Si(6) -175.3(3)
C(16) C(17) C(18) C(13) 1.3(6)
S(11) C(25) C(26) Si(7) 23.8(4)
S(11) C(25) C(26) C(27) -168.0(3)
S(11) C(25) C(30) Si(8) -24.7(4)
S(11) C(25) C(30) C(29) 168.7(3)
C(26) C(25) C(30) Si(8) 155.0(3)
C(26) C(25) C(30) C(29) -11.5(5)
C(30) C(25) C(26) Si(7) -155.9(3)
C(30) C(25) C(26) C(27) 12.2(5)
Si(7) C(26) C(27) C(28) 165.4(3)
C(25) C(26) C(27) C(28) -3.1(6)
C(26) C(27) C(28) C(29) -6.4(6)
C(27) C(28) C(29) C(30) 7.2(7)
C(28) C(29) C(30) Si(8) -165.4(3)
C(28) C(29) C(30) C(25) 1.6(6)
C(47) C(48) C(49) C(50) -178.6(13)
C(48) C(49) C(50) C(51) 179.0(17)
C(49) C(50) C(51) C(52) -171.7(15)
